data_1529411
loop_
_publ_author_name
'DeGayner, Jordan A.'
'Jeon, Ie-Rang'
'Harris, T. David'

_publ_section_title
;
 A series of tetraazalene radical-bridged M2(M = CrIII, MnII, FeII, CoII)
 complexes with strong magnetic exchange coupling
;
_journal_issue 11
_journal_name_full 'Chem. Sci.'
_journal_page_first 6639
_journal_paper_doi 10.1039/C5SC02725J
_journal_volume 6
_journal_year 2015
_chemical_formula_moiety '2(C70 H66 Cr2 N12), 6(C24 H20 B), 4(C2 H3 N)'
_chemical_formula_sum 'C292 H264 B6 Cr4 N28'
_chemical_formula_weight 4438.16
_chemical_name_systematic '[(TPyA)2 Cr2 (NMePh)L(3-)] 3(BPh4) 2(CH3CN)'
_space_group_crystal_system triclinic
_space_group_IT_number 2
_space_group_name_Hall '-P 1'
_space_group_name_H-M_alt 'P -1'
_symmetry_space_group_name_Hall '-P 1'
_symmetry_space_group_name_H-M 'P -1'
_atom_sites_solution_hydrogens geom
_atom_sites_solution_primary direct
_audit_creation_date 2015-06-21
_audit_creation_method
;
Olex2 1.2
(compiled 2015.01.26 svn.r3150 for OlexSys, GUI svn.r4998)
;
_audit_update_record
;
2015-07-22 deposited with the CCDC.
2015-08-17 downloaded from the CCDC.
;
_cell_angle_alpha 90.924(2)
_cell_angle_beta 97.350(2)
_cell_angle_gamma 115.288(2)
_cell_formula_units_Z 1
_cell_length_a 15.1700(6)
_cell_length_b 15.9112(6)
_cell_length_c 30.3415(11)
_cell_measurement_reflns_used 9977
_cell_measurement_temperature 100(2)
_cell_measurement_theta_max 62.49
_cell_measurement_theta_min 3.08
_cell_volume 6546.9(4)
_computing_cell_refinement 'SAINT V7.23A (Bruker, 2005)'
_computing_data_collection 'APEX2 V2.1-4 (Bruker, 2007)'
_computing_data_reduction 'Bruker SAINT'
_computing_molecular_graphics 'Olex2 (Dolomanov et al., 2009)'
_computing_publication_material 'Olex2 (Dolomanov et al., 2009)'
_computing_structure_refinement 'XL (Sheldrick, 2008)'
_computing_structure_solution 'XT (Sheldrick, 2015)'
_diffrn_ambient_temperature 100.01
_diffrn_detector_area_resol_mean 8
_diffrn_measured_fraction_theta_full 0.846
_diffrn_measured_fraction_theta_max 0.958
_diffrn_measurement_device_type 'Bruker SMART APEX CCD area detector'
_diffrn_measurement_method '\w and \f scans'
_diffrn_radiation_monochromator 'MX optics'
_diffrn_radiation_type CuK\a
_diffrn_radiation_wavelength 1.54178
_diffrn_reflns_av_R_equivalents 0.0708
_diffrn_reflns_av_unetI/netI 0.0792
_diffrn_reflns_laue_measured_fraction_full 0.846
_diffrn_reflns_laue_measured_fraction_max 0.958
_diffrn_reflns_limit_h_max 12
_diffrn_reflns_limit_h_min -17
_diffrn_reflns_limit_k_max 18
_diffrn_reflns_limit_k_min -18
_diffrn_reflns_limit_l_max 34
_diffrn_reflns_limit_l_min -31
_diffrn_reflns_number 41642
_diffrn_reflns_point_group_measured_fraction_full 0.846
_diffrn_reflns_point_group_measured_fraction_max 0.958
_diffrn_reflns_theta_full 67.679
_diffrn_reflns_theta_max 62.555
_diffrn_reflns_theta_min 1.473
_diffrn_source microsource
_exptl_absorpt_coefficient_mu 1.783
_exptl_absorpt_correction_T_max 0.7522
_exptl_absorpt_correction_T_min 0.6209
_exptl_absorpt_correction_type multi-scan
_exptl_absorpt_process_details
;
SADABS-2014/5 (Bruker,2014/5) was used for absorption correction.
wR2(int) was 0.0856 before and 0.0543 after correction.
The Ratio of minimum to maximum transmission is 0.8254.
The \l/2 correction factor is 0.00150.
;
_exptl_crystal_colour 'clear violet'
_exptl_crystal_colour_lustre clear
_exptl_crystal_colour_primary violet
_exptl_crystal_density_diffrn 1.126
_exptl_crystal_description plate
_exptl_crystal_F_000 2338
_exptl_crystal_size_max 0.699
_exptl_crystal_size_mid 0.104
_exptl_crystal_size_min 0.046
_refine_diff_density_max 0.910
_refine_diff_density_min -0.457
_refine_diff_density_rms 0.094
_refine_ls_extinction_method none
_refine_ls_goodness_of_fit_ref 1.008
_refine_ls_hydrogen_treatment constr
_refine_ls_matrix_type full
_refine_ls_number_parameters 1728
_refine_ls_number_reflns 20036
_refine_ls_number_restraints 78
_refine_ls_restrained_S_all 1.008
_refine_ls_R_factor_all 0.1117
_refine_ls_R_factor_gt 0.0812
_refine_ls_shift/su_max 0.001
_refine_ls_shift/su_mean 0.000
_refine_ls_structure_factor_coef Fsqd
_refine_ls_weighting_details 'w=1/[\s^2^(Fo^2^)+(0.1620P)^2^] where P=(Fo^2^+2Fc^2^)/3'
_refine_ls_weighting_scheme calc
_refine_ls_wR_factor_gt 0.2147
_refine_ls_wR_factor_ref 0.2395
_reflns_Friedel_coverage 0.000
_reflns_number_gt 13435
_reflns_number_total 20036
_reflns_threshold_expression 'I > 2\s(I)'
_cod_data_source_file c5sc02725j2.cif
_cod_data_source_block jd4_27_mcrp
_cod_depositor_comments 'Adding full bibliography for 1529407--1529411.cif.'
_cod_database_code 1529411
_shelxl_version_number 2014-3
_shelx_space_group_comment
;
The symmetry employed for this shelxl refinement is uniquely defined
by the following loop, which should always be used as a source of
symmetry information in preference to the above space-group names.
They are only intended as comments.
;
_olex2_refinement_description
;
1. Fixed Uiso
 At 1.2 times of:
  All C(H) groups, All C(H,H) groups
 At 1.5 times of:
  All C(H,H,H) groups
2. Uiso/Uaniso restraints and constraints
Uanis(C25A) \\sim Ueq, Uanis(C24A) \\sim Ueq, Uanis(C27A) \\sim Ueq,
Uanis(C32A) \\sim Ueq, Uanis(C22) \\sim Ueq, Uanis(C28A) \\sim Ueq, Uanis(C84A)
\\sim Ueq, Uanis(C66A) \\sim Ueq, Uanis(C68A) \\sim Ueq, Uanis(C77A) \\sim Ueq,
Uanis(C26A) \\sim Ueq, Uanis(C76A) \\sim Ueq: with sigma of 0.01 and sigma for
terminal atoms of 0.02
Uanis(C30A) \\sim Ueq: with sigma of 0.002 and sigma for terminal atoms of 0.004
3. Others
 Sof(C22A)=Sof(H22A)=Sof(H22B)=Sof(H22C)=Sof(C23A)=Sof(C24A)=Sof(H24A)=
 Sof(C25A)=Sof(H25A)=Sof(C26A)=Sof(H26A)=Sof(C27A)=Sof(H27A)=Sof(C28A)=1-FVAR(1)
 Sof(C22)=Sof(C23)=Sof(C24)=Sof(H24)=Sof(C25)=Sof(H25)=Sof(C26)=Sof(H26)=
 Sof(C27)=Sof(H27)=Sof(C34)=Sof(H34A)=Sof(H34B)=Sof(H34C)=FVAR(1)
 Sof(C29A)=Sof(H29A)=Sof(H29B)=Sof(H29C)=Sof(C30A)=Sof(C31A)=Sof(C32A)=
 Sof(H32A)=Sof(C33A)=Sof(H33A)=Sof(C34A)=Sof(H34D)=Sof(C35A)=Sof(H35D)=1-FVAR(2)
 Sof(C28)=Sof(C29)=Sof(H29)=Sof(C30)=Sof(H30)=Sof(C31)=Sof(H31)=Sof(C32)=
 Sof(H32)=Sof(C33)=Sof(C35)=Sof(H35A)=Sof(H35B)=Sof(H35C)=FVAR(2)
 Sof(C72A)=Sof(H72A)=Sof(C74A)=Sof(H74A)=Sof(C76A)=Sof(C77A)=Sof(C78A)=
 Sof(H78A)=Sof(C70A)=Sof(H70A)=Sof(C80A)=Sof(H80A)=Sof(H80B)=Sof(H80C)=1-FVAR(3)
 Sof(C60)=Sof(C65)=Sof(H65)=Sof(C68)=Sof(H68)=Sof(C72)=Sof(C77)=Sof(H77A)=
 Sof(H77B)=Sof(H77C)=Sof(C81)=Sof(H81)=Sof(C83)=Sof(H83)=FVAR(3)
 Sof(C57A)=Sof(H57A)=Sof(C59A)=Sof(C60A)=Sof(H60A)=Sof(H60B)=Sof(H60C)=
 Sof(C64A)=Sof(H64A)=Sof(C66A)=Sof(H66A)=Sof(C68A)=Sof(H68A)=Sof(C84A)=1-FVAR(4)
 Sof(C57)=Sof(C58)=Sof(H58)=Sof(C61)=Sof(H61)=Sof(C63)=Sof(H63)=Sof(C67)=
 Sof(C70)=Sof(H70)=Sof(C73)=Sof(H73A)=Sof(H73B)=Sof(H73C)=FVAR(4)
4.a Secondary CH2 refined with riding coordinates:
 C10(H10A,H10B), C4(H4A,H4B), C39(H39A,H39B), C45(H45A,H45B), C51(H51A,H51B),
 C1F(H1FA,H1FB)
4.b Aromatic/amide H refined with riding coordinates:
 C1(H1), C9(H9), C00M(H00M), C00O(H00O), C00P(H00P), C00Q(H00Q), C15(H15),
 C00Z(H00Z), C36(H36), C012(H012), C014(H014), C015(H015), C017(H017),
 C018(H018), C01A(H01A), C01B(H01B), C6(H6), C41(H41), C01F(H01F), C42(H42),
 C01H(H01H), C7(H7), C01K(H01K), C13(H13), C8(H8), C14(H14), C24(H24), C25(H25),
  C26(H26), C27(H27), C01Q(H01Q), C01R(H01R), C1A(H1A), C12(H12), C01V(H01V),
 C01X(H01X), C01Y(H01Y), C01Z(H01Z), C020(H020), C021(H021), C022(H022),
 C023(H023), C024(H024), C025(H025), C026(H026), C43(H43), C029(H029), C50(H50),
  C02B(H02B), C47(H47), C02G(H02G), C02H(H02H), C02I(H02I), C02K(H02K),
 C02L(H02L), C02M(H02M), C21(H21), C02O(H02O), C02P(H02P), C02R(H02R),
 C02S(H02S), C02T(H02T), C02U(H02U), C02W(H02W), C02X(H02X), C02Z(H02Z),
 C030(H030), C58(H58), C49(H49), C48(H48), C036(H036), C56(H56), C18(H18),
 C03A(H03A), C03D(H03D), C03E(H03E), C03G(H03G), C61(H61), C03I(H03I), C63(H63),
  C29(H29), C30(H30), C31(H31), C32(H32), C03M(H03M), C19(H19), C03O(H03O),
 C03P(H03P), C20(H20), C03R(H03R), C03T(H03T), C03U(H03U), C53(H53), C03X(H03X),
  C55(H55), C65(H65), C54(H54), C044(H044), C68(H68), C70(H70), C81(H81),
 C83(H83), C24A(H24A), C25A(H25A), C26A(H26A), C27A(H27A), C32A(H32A),
 C33A(H33A), C34A(H34D), C35A(H35D), C57A(H57A), C64A(H64A), C66A(H66A),
 C68A(H68A), C72A(H72A), C74A(H74A), C78A(H78A), C70A(H70A)
4.c Fitted hexagon refined as free rotating group:
 C23A(C24A,C25A,C26A,C27A,C28A), C72A(C74A,C76A,C77A,C78A,C70A)
4.d Idealised Me refined as rotating group:
 C34(H34A,H34B,H34C), C35(H35A,H35B,H35C), C73(H73A,H73B,H73C), C77(H77A,H77B,
 H77C), C04G(H04D,H04E,H04F), C04J(H04A,H04B,H04C), C22A(H22A,H22B,H22C),
 C29A(H29A,H29B,H29C), C60A(H60A,H60B,H60C), C80A(H80A,H80B,H80C)
;
_olex2_submission_special_instructions 'No special instructions were received'

loop_
_space_group_symop_operation_xyz
'x, y, z'
'-x, -y, -z'

loop_
_atom_site_label
_atom_site_type_symbol
_atom_site_fract_x
_atom_site_fract_y
_atom_site_fract_z
_atom_site_U_iso_or_equiv
_atom_site_adp_type
_atom_site_occupancy
_atom_site_site_symmetry_order
_atom_site_calc_flag
_atom_site_refinement_flags_posn
_atom_site_refinement_flags_adp
_atom_site_refinement_flags_occupancy
_atom_site_disorder_assembly
_atom_site_disorder_group
Cr01 Cr 0.69043(4) 0.65828(4) 0.92274(2) 0.02559(17) Uani 1 1 d . . . . .
Cr02 Cr 0.82959(5) 0.35126(6) 0.58566(2) 0.0415(2) Uani 1 1 d . . . . .
N4 N 0.8007(2) 0.6333(2) 0.96177(10) 0.0289(7) Uani 1 1 d . . . . .
N3 N 0.7836(2) 0.6588(2) 0.87569(10) 0.0286(6) Uani 1 1 d . . . . .
N1 N 0.6007(2) 0.52536(19) 0.92769(9) 0.0234(6) Uani 1 1 d . . . . .
N2 N 0.3753(2) 0.32854(19) 1.02615(10) 0.0272(6) Uani 1 1 d . . . . .
N9 N 0.7389(2) 0.3553(3) 0.63285(10) 0.0414(8) Uani 1 1 d . . . . .
N5 N 0.6026(2) 0.6592(2) 0.86509(11) 0.0307(7) Uani 1 1 d . . . . .
N10 N 0.9220(2) 0.3596(3) 0.64390(10) 0.0421(9) Uani 1 1 d . . . . .
N11 N 0.7150(2) 0.3670(3) 0.54564(11) 0.0510(10) Uani 1 1 d . . . . .
N8 N 0.8934(2) 0.3330(3) 0.53514(11) 0.0445(9) Uani 1 1 d . . . . .
N7 N 0.9138(2) 0.4833(3) 0.57693(10) 0.0391(8) Uani 1 1 d . . . . .
C1 C 0.4850(2) 0.4192(2) 0.97381(11) 0.0240(7) Uani 1 1 d . . . . .
H1 H 0.4744 0.3651 0.9560 0.029 Uiso 1 1 calc R . . . .
C2 C 0.5489(2) 0.5073(2) 0.96264(10) 0.0223(7) Uani 1 1 d . . . . .
N6 N 0.7623(3) 0.8049(2) 0.91152(12) 0.0369(8) Uani 1 1 d . . . . .
C3 C 0.4368(2) 0.4102(2) 1.01092(11) 0.0240(7) Uani 1 1 d . . . . .
C10 C 0.8271(3) 0.5936(3) 0.88896(11) 0.0285(8) Uani 1 1 d . . . . .
H10A H 0.8859 0.6071 0.8743 0.034 Uiso 1 1 calc R . . . .
H10B H 0.7785 0.5285 0.8797 0.034 Uiso 1 1 calc R . . . .
C11 C 0.8556(3) 0.6057(3) 0.93867(12) 0.0316(8) Uani 1 1 d . . . . .
C00J C 1.1809(3) 0.5176(3) 0.86821(11) 0.0307(8) Uani 1 1 d . . . . .
C00K C 1.1440(3) 0.6637(3) 0.89576(12) 0.0330(8) Uani 1 1 d . . . . .
C9 C 0.5175(3) 0.6664(3) 0.86296(14) 0.0346(9) Uani 1 1 d . . . . .
H9 H 0.4922 0.6682 0.8899 0.042 Uiso 1 1 calc R . . . .
C00M C 1.1175(3) 0.7371(3) 0.88774(13) 0.0370(9) Uani 1 1 d . . . . .
H00M H 1.0929 0.7426 0.8580 0.044 Uiso 1 1 calc R . . . .
C40 C 0.8879(3) 0.3684(3) 0.68218(13) 0.0377(9) Uani 1 1 d . . . . .
C00O C 1.1383(3) 0.4238(3) 0.85290(12) 0.0332(8) Uani 1 1 d . . . . .
H00O H 1.0763 0.3992 0.8342 0.040 Uiso 1 1 calc R . . . .
C00P C 1.1821(3) 0.3639(3) 0.86370(12) 0.0351(9) Uani 1 1 d . . . . .
H00P H 1.1495 0.3001 0.8529 0.042 Uiso 1 1 calc R . . . .
C00Q C 1.2749(3) 0.5496(3) 0.89391(13) 0.0372(9) Uani 1 1 d . . . . .
H00Q H 1.3092 0.6138 0.9040 0.045 Uiso 1 1 calc R . . . .
N12 N 0.7679(3) 0.2073(3) 0.60342(11) 0.0529(11) Uani 1 1 d . . . . .
C00S C 1.0167(3) 0.5378(3) 0.83440(11) 0.0289(8) Uani 1 1 d . . . . .
C5 C 0.6376(3) 0.6543(3) 0.82663(13) 0.0323(8) Uani 1 1 d . . . . .
C46 C 0.6620(3) 0.3997(4) 0.56793(13) 0.0499(12) Uani 1 1 d . . . . .
C4 C 0.7261(3) 0.6327(3) 0.83030(12) 0.0336(8) Uani 1 1 d . . . . .
H4A H 0.7036 0.5652 0.8228 0.040 Uiso 1 1 calc R . . . .
H4B H 0.7691 0.6671 0.8085 0.040 Uiso 1 1 calc R . . . .
C37 C 0.9576(3) 0.4965(3) 0.53936(12) 0.0398(10) Uani 1 1 d . . . . .
C15 C 0.8128(3) 0.6307(3) 1.00636(12) 0.0315(8) Uani 1 1 d . . . . .
H15 H 0.7715 0.6458 1.0229 0.038 Uiso 1 1 calc R . . . .
C00Z C 0.8506(3) 0.4147(3) 0.83713(13) 0.0352(9) Uani 1 1 d . . . . .
H00Z H 0.8092 0.3606 0.8501 0.042 Uiso 1 1 calc R . . . .
C010 C 1.1964(3) 0.6468(3) 0.81407(13) 0.0352(9) Uani 1 1 d . . . . .
C36 C 1.0138(3) 0.5835(3) 0.52395(12) 0.0406(10) Uani 1 1 d . . . . .
H36 H 1.0241 0.6392 0.5402 0.049 Uiso 1 1 calc R . . . .
C012 C 1.2734(3) 0.3981(3) 0.89036(13) 0.0375(9) Uani 1 1 d . . . . .
H012 H 1.3036 0.3580 0.8983 0.045 Uiso 1 1 calc R . . . .
C013 C 0.3327(3) 0.5045(3) 0.63019(12) 0.0405(10) Uani 1 1 d . . . . .
C014 C 0.9502(3) 0.4605(3) 0.85348(12) 0.0290(8) Uani 1 1 d . . . . .
H014 H 0.9749 0.4386 0.8789 0.035 Uiso 1 1 calc R . . . .
C015 C 1.3195(3) 0.4911(3) 0.90506(14) 0.0375(9) Uani 1 1 d . . . . .
H015 H 1.3824 0.5155 0.9230 0.045 Uiso 1 1 calc R . . . .
C38 C 0.9449(3) 0.4118(4) 0.51560(12) 0.0421(11) Uani 1 1 d . . . . .
C017 C 1.1902(3) 0.5951(3) 0.77498(13) 0.0425(10) Uani 1 1 d . . . . .
H017 H 1.1487 0.5300 0.7721 0.051 Uiso 1 1 calc R . . . .
C018 C 0.9737(3) 0.5686(3) 0.79819(12) 0.0363(9) Uani 1 1 d . . . . .
H018 H 1.0149 0.6205 0.7839 0.044 Uiso 1 1 calc R . . . .
C39 C 0.7996(3) 0.3881(3) 0.67799(12) 0.0412(10) Uani 1 1 d . . . . .
H39A H 0.8212 0.4561 0.6834 0.049 Uiso 1 1 calc R . . . .
H39B H 0.7586 0.3566 0.7010 0.049 Uiso 1 1 calc R . . . .
C01A C 0.8116(3) 0.4485(3) 0.80139(13) 0.0376(9) Uani 1 1 d . . . . .
H01A H 0.7432 0.4185 0.7901 0.045 Uiso 1 1 calc R . . . .
C01B C 0.4031(3) 0.2895(4) 0.60967(14) 0.0509(12) Uani 1 1 d . . . . .
H01B H 0.4299 0.2853 0.6392 0.061 Uiso 1 1 calc R . . . .
C6 C 0.5904(3) 0.6618(3) 0.78602(14) 0.0389(9) Uani 1 1 d . . . . .
H6 H 0.6174 0.6612 0.7595 0.047 Uiso 1 1 calc R . . . .
C41 C 0.9378(3) 0.3636(3) 0.72356(12) 0.0386(9) Uani 1 1 d . . . . .
H41 H 0.9121 0.3662 0.7502 0.046 Uiso 1 1 calc R . . . .
C45 C 0.6921(3) 0.4170(3) 0.61778(12) 0.0422(10) Uani 1 1 d . . . . .
H45A H 0.7392 0.4831 0.6257 0.051 Uiso 1 1 calc R . . . .
H45B H 0.6336 0.4036 0.6326 0.051 Uiso 1 1 calc R . . . .
C01F C 0.3288(3) 0.4275(4) 0.72348(13) 0.0471(11) Uani 1 1 d . . . . .
H01F H 0.3668 0.4932 0.7260 0.057 Uiso 1 1 calc R . . . .
C42 C 1.0248(3) 0.3549(3) 0.72497(13) 0.0424(10) Uani 1 1 d . . . . .
H42 H 1.0604 0.3532 0.7528 0.051 Uiso 1 1 calc R . . . .
C01H C 0.2369(3) 0.4681(4) 0.60652(14) 0.0457(11) Uani 1 1 d . . . . .
H01H H 0.2036 0.4032 0.5980 0.055 Uiso 1 1 calc R . . . .
C7 C 0.5026(3) 0.6703(3) 0.78445(15) 0.0436(10) Uani 1 1 d . . . . .
H7 H 0.4688 0.6752 0.7568 0.052 Uiso 1 1 calc R . . . .
C01J C 0.3728(3) 0.3614(4) 0.60204(13) 0.0459(11) Uani 1 1 d . . . . .
C01K C 1.1755(3) 0.6585(3) 0.94086(13) 0.0383(9) Uani 1 1 d . . . . .
H01K H 1.1920 0.6090 0.9488 0.046 Uiso 1 1 calc R . . . .
C13 C 0.9432(3) 0.5861(3) 1.00537(13) 0.0436(10) Uani 1 1 d . . . . .
H13 H 0.9940 0.5727 1.0205 0.052 Uiso 1 1 calc R . . . .
C8 C 0.4649(3) 0.6714(3) 0.82336(15) 0.0416(10) Uani 1 1 d . . . . .
H8 H 0.4041 0.6754 0.8229 0.050 Uiso 1 1 calc R . . . .
C14 C 0.8828(3) 0.6071(3) 1.02905(13) 0.0417(10) Uani 1 1 d . . . . .
H14 H 0.8891 0.6055 1.0605 0.050 Uiso 1 1 calc R . . . .
C22 C 0.3568(10) 0.2417(5) 1.0030(3) 0.028(3) Uani 0.702(12) 1 d . U P A 3
C23 C 0.4305(5) 0.2114(5) 1.0027(2) 0.0317(18) Uani 0.702(12) 1 d . . P A 3
C24 C 0.4032(8) 0.1209(6) 0.9840(3) 0.054(3) Uani 0.702(12) 1 d . . P A 3
H24 H 0.4528 0.0996 0.9835 0.065 Uiso 0.702(12) 1 calc R . P A 3
C25 C 0.3087(8) 0.0625(7) 0.9666(4) 0.070(4) Uani 0.702(12) 1 d . . P A 3
H25 H 0.2924 0.0008 0.9553 0.084 Uiso 0.702(12) 1 calc R . P A 3
C26 C 0.2360(6) 0.0944(5) 0.9656(2) 0.057(3) Uani 0.702(12) 1 d . . P A 3
H26 H 0.1702 0.0554 0.9524 0.069 Uiso 0.702(12) 1 calc R . P A 3
C27 C 0.2599(6) 0.1832(7) 0.9838(3) 0.039(2) Uani 0.702(12) 1 d . . P A 3
H27 H 0.2101 0.2046 0.9833 0.047 Uiso 0.702(12) 1 calc R . P A 3
C01Q C 0.2334(3) 0.6173(4) 0.60763(13) 0.0454(11) Uani 1 1 d . . . . .
H01Q H 0.2002 0.6551 0.5998 0.054 Uiso 1 1 calc R . . . .
C01R C 1.1252(3) 0.8018(3) 0.92068(15) 0.0447(10) Uani 1 1 d . . . . .
H01R H 1.1070 0.8506 0.9133 0.054 Uiso 1 1 calc R . . . .
C01S C 0.3237(3) 0.3765(4) 0.68428(13) 0.0440(11) Uani 1 1 d . . . . .
C1A C 1.0061(3) 0.3505(4) 0.64603(14) 0.0453(11) Uani 1 1 d . . . . .
H1A H 1.0296 0.3451 0.6190 0.054 Uiso 1 1 calc R . . . .
C12 C 0.9292(3) 0.5847(3) 0.95934(13) 0.0382(9) Uani 1 1 d . . . . .
H12 H 0.9695 0.5694 0.9423 0.046 Uiso 1 1 calc R . . . .
C01V C 0.8732(3) 0.5259(3) 0.78257(12) 0.0375(9) Uani 1 1 d . . . . .
H01V H 0.8469 0.5503 0.7587 0.045 Uiso 1 1 calc R . . . .
C17 C 0.8380(3) 0.8284(3) 0.88794(15) 0.0411(10) Uani 1 1 d . . . . .
C01X C 0.3371(3) 0.3629(4) 0.55751(14) 0.0499(12) Uani 1 1 d . . . . .
H01X H 0.3163 0.4098 0.5497 0.060 Uiso 1 1 calc R . . . .
C01Y C 0.1892(3) 0.5236(4) 0.59521(14) 0.0474(11) Uani 1 1 d . . . . .
H01Y H 0.1248 0.4963 0.5785 0.057 Uiso 1 1 calc R . . . .
C01Z C 0.6156(4) 0.2054(3) 0.75700(14) 0.0451(10) Uani 1 1 d . . . . .
H01Z H 0.6853 0.2348 0.7651 0.054 Uiso 1 1 calc R . . . .
C020 C 0.3750(3) 0.6003(4) 0.64277(13) 0.0476(11) Uani 1 1 d . . . . .
H020 H 0.4393 0.6282 0.6595 0.057 Uiso 1 1 calc R . . . .
C021 C 0.3273(3) 0.6559(4) 0.63186(14) 0.0503(11) Uani 1 1 d . . . . .
H021 H 0.3590 0.7207 0.6410 0.060 Uiso 1 1 calc R . . . .
C022 C 1.2419(3) 0.6344(4) 0.74016(15) 0.0519(12) Uani 1 1 d . . . . .
H022 H 1.2363 0.5966 0.7144 0.062 Uiso 1 1 calc R . . . .
C023 C 0.5487(3) 0.4722(4) 0.70079(13) 0.0440(10) Uani 1 1 d . . . . .
H023 H 0.5111 0.4244 0.7182 0.053 Uiso 1 1 calc R . . . .
C024 C 0.2803(3) 0.3858(4) 0.75883(14) 0.0505(12) Uani 1 1 d . . . . .
H024 H 0.2851 0.4228 0.7847 0.061 Uiso 1 1 calc R . . . .
C025 C 0.6503(3) 0.5224(4) 0.71467(14) 0.0499(12) Uani 1 1 d . . . . .
H025 H 0.6798 0.5068 0.7409 0.060 Uiso 1 1 calc R . . . .
C026 C 1.1834(4) 0.7230(3) 0.97396(15) 0.0497(11) Uani 1 1 d . . . . .
H026 H 1.2059 0.7170 1.0039 0.060 Uiso 1 1 calc R . . . .
C43 C 1.0599(3) 0.3486(4) 0.68581(13) 0.0454(10) Uani 1 1 d . . . . .
H43 H 1.1200 0.3431 0.6863 0.054 Uiso 1 1 calc R . . . .
C51 C 0.6595(3) 0.2595(4) 0.63242(14) 0.0488(12) Uani 1 1 d . . . . .
H51A H 0.6097 0.2460 0.6055 0.059 Uiso 1 1 calc R . . . .
H51B H 0.6263 0.2541 0.6590 0.059 Uiso 1 1 calc R . . . .
C029 C 1.2582(3) 0.7411(3) 0.81625(16) 0.0436(10) Uani 1 1 d . . . . .
H029 H 1.2654 0.7791 0.8422 0.052 Uiso 1 1 calc R . . . .
C50 C 0.6990(3) 0.3625(4) 0.50042(14) 0.0573(14) Uani 1 1 d . . . . .
H50 H 0.7375 0.3427 0.4844 0.069 Uiso 1 1 calc R . . . .
C02B C 0.5691(3) 0.2554(3) 0.73585(13) 0.0445(10) Uani 1 1 d . . . . .
H02B H 0.6071 0.3180 0.7296 0.053 Uiso 1 1 calc R . . . .
C02C C 0.5006(3) 0.4903(4) 0.66216(13) 0.0453(11) Uani 1 1 d . . . . .
C47 C 0.5887(3) 0.4195(5) 0.54591(14) 0.0611(15) Uani 1 1 d . . . . .
H47 H 0.5499 0.4385 0.5622 0.073 Uiso 1 1 calc R . . . .
C02F C 0.5627(4) 0.1120(3) 0.76681(13) 0.0455(11) Uani 1 1 d . . . . .
C02G C 0.3959(4) 0.2255(4) 0.57684(16) 0.0568(13) Uani 1 1 d . . . . .
H02G H 0.4171 0.1786 0.5841 0.068 Uiso 1 1 calc R . . . .
C02H C 1.3107(3) 0.7824(4) 0.7816(2) 0.0571(14) Uani 1 1 d . . . . .
H02H H 1.3527 0.8474 0.7843 0.069 Uiso 1 1 calc R . . . .
C02I C 1.3013(3) 0.7287(4) 0.74352(18) 0.0577(14) Uani 1 1 d . . . . .
H02I H 1.3358 0.7568 0.7197 0.069 Uiso 1 1 calc R . . . .
C02K C 0.2252(4) 0.2900(4) 0.75586(15) 0.0566(13) Uani 1 1 d . . . . .
H02K H 0.1924 0.2609 0.7799 0.068 Uiso 1 1 calc R . . . .
C02L C 0.2663(3) 0.2812(4) 0.68272(15) 0.0500(11) Uani 1 1 d . . . . .
H02L H 0.2592 0.2441 0.6565 0.060 Uiso 1 1 calc R . . . .
C02M C 0.7081(3) 0.5930(4) 0.69151(16) 0.0542(12) Uani 1 1 d . . . . .
H02M H 0.7768 0.6270 0.7014 0.065 Uiso 1 1 calc R . . . .
C21 C 0.7283(4) 0.8691(3) 0.91834(16) 0.0472(11) Uani 1 1 d . . . . .
H21 H 0.6723 0.8523 0.9331 0.057 Uiso 1 1 calc R . . . .
C02O C 1.1595(4) 0.7956(3) 0.96464(16) 0.0511(11) Uani 1 1 d . . . . .
H02O H 1.1662 0.8402 0.9876 0.061 Uiso 1 1 calc R . . . .
C02P C 0.8337(4) 0.2010(3) 0.89004(16) 0.0504(11) Uani 1 1 d . . . . .
H02P H 0.8424 0.2169 0.9211 0.060 Uiso 1 1 calc R . . . .
C52 C 0.7031(3) 0.1914(4) 0.63244(15) 0.0533(12) Uani 1 1 d . . . . .
C02R C 0.8064(4) 0.1546(3) 0.79972(16) 0.0511(11) Uani 1 1 d . . . . .
H02R H 0.7983 0.1408 0.7685 0.061 Uiso 1 1 calc R . . . .
C02S C 0.5635(3) 0.5622(4) 0.63887(15) 0.0507(12) Uani 1 1 d . . . . .
H02S H 0.5358 0.5764 0.6118 0.061 Uiso 1 1 calc R . . . .
C02T C 0.4689(4) 0.2154(4) 0.72389(14) 0.0538(13) Uani 1 1 d . . . . .
H02T H 0.4377 0.2507 0.7099 0.065 Uiso 1 1 calc R . . . .
C02U C 0.7397(4) 0.1477(3) 0.86725(14) 0.0456(10) Uani 1 1 d . . . . .
H02U H 0.6852 0.1289 0.8832 0.055 Uiso 1 1 calc R . . . .
C57 C 0.9339(10) 0.5564(11) 0.6054(5) 0.045(4) Uani 0.685(13) 1 d . . P B 7
C02W C 0.3305(4) 0.2992(5) 0.52391(15) 0.0605(14) Uani 1 1 d . . . . .
H02W H 0.3067 0.3043 0.4940 0.073 Uiso 1 1 calc R . . . .
C02X C 0.2179(4) 0.2371(4) 0.71834(17) 0.0588(13) Uani 1 1 d . . . . .
H02X H 0.1805 0.1713 0.7163 0.071 Uiso 1 1 calc R . . . .
B02Y B 1.1342(3) 0.5912(3) 0.85404(13) 0.0302(9) Uani 1 1 d . . . . .
C02Z C 0.6641(4) 0.6137(4) 0.65341(18) 0.0590(13) Uani 1 1 d . . . . .
H02Z H 0.7024 0.6632 0.6370 0.071 Uiso 1 1 calc R . . . .
C030 C 0.9153(4) 0.2315(3) 0.86781(16) 0.0527(12) Uani 1 1 d . . . . .
H030 H 0.9796 0.2678 0.8835 0.063 Uiso 1 1 calc R . . . .
C031 C 0.5414(4) -0.0012(3) 0.83290(14) 0.0435(10) Uani 1 1 d . . . . .
C58 C 0.9773(11) 0.7109(12) 0.6645(6) 0.053(3) Uani 0.685(13) 1 d . . P B 7
H58 H 0.9894 0.7614 0.6852 0.064 Uiso 0.685(13) 1 calc R . P B 7
C49 C 0.6305(4) 0.3849(5) 0.47700(15) 0.0698(18) Uani 1 1 d . . . . .
H49 H 0.6227 0.3824 0.4454 0.084 Uiso 1 1 calc R . . . .
C48 C 0.5725(4) 0.4114(5) 0.50002(16) 0.0729(19) Uani 1 1 d . . . . .
H48 H 0.5216 0.4238 0.4843 0.087 Uiso 1 1 calc R . . . .
C035 C 0.7222(4) 0.1202(3) 0.82117(15) 0.0450(10) Uani 1 1 d . . . . .
C036 C 0.9012(4) 0.2079(3) 0.82231(19) 0.0561(13) Uani 1 1 d . . . . .
H036 H 0.9561 0.2282 0.8066 0.067 Uiso 1 1 calc R . . . .
C56 C 0.8126(4) 0.1494(4) 0.60302(16) 0.0617(14) Uani 1 1 d . . . . .
H56 H 0.8583 0.1592 0.5828 0.074 Uiso 1 1 calc R . . . .
C18 C 0.8838(4) 0.9159(3) 0.87315(19) 0.0568(13) Uani 1 1 d . . . . .
H18 H 0.9368 0.9302 0.8566 0.068 Uiso 1 1 calc R . . . .
C03A C 0.3581(4) 0.2287(5) 0.53344(16) 0.0638(15) Uani 1 1 d . . . . .
H03A H 0.3512 0.1836 0.5107 0.077 Uiso 1 1 calc R . . . .
C03C C 0.6209(4) -0.0278(3) 0.76244(17) 0.0598(14) Uani 1 1 d . . . . .
C03D C 0.4140(4) 0.1256(4) 0.73195(17) 0.0645(15) Uani 1 1 d . . . . .
H03D H 0.3445 0.0977 0.7235 0.077 Uiso 1 1 calc R . . . .
C03E C 0.5396(4) -0.0816(3) 0.85073(16) 0.0509(11) Uani 1 1 d . . . . .
H03E H 0.5766 -0.1099 0.8391 0.061 Uiso 1 1 calc R . . . .
C60 C 0.8747(9) 0.2385(8) 0.5136(3) 0.051(3) Uani 0.698(13) 1 d . . P C 5
C03G C 0.4864(4) 0.0359(3) 0.85195(15) 0.0511(11) Uani 1 1 d . . . . .
H03G H 0.4857 0.0915 0.8413 0.061 Uiso 1 1 calc R . . . .
C61 C 0.9158(10) 0.6976(11) 0.6253(5) 0.063(4) Uani 0.685(13) 1 d . . P B 7
H61 H 0.8890 0.7406 0.6178 0.076 Uiso 0.685(13) 1 calc R . P B 7
C03I C 0.4319(5) -0.0038(4) 0.88598(16) 0.0584(13) Uani 1 1 d . . . . .
H03I H 0.3951 0.0243 0.8979 0.070 Uiso 1 1 calc R . . . .
C63 C 0.9998(7) 0.5767(6) 0.6447(3) 0.043(2) Uani 0.685(13) 1 d . . P B 7
H63 H 1.0309 0.5367 0.6515 0.052 Uiso 0.685(13) 1 calc R . P B 7
C28 C 0.6217(6) 0.3856(5) 0.9068(3) 0.0306(18) Uani 0.675(11) 1 d . . P D 1
C29 C 0.5980(7) 0.3093(6) 0.8760(3) 0.030(2) Uani 0.675(11) 1 d . . P D 1
H29 H 0.6245 0.2657 0.8822 0.036 Uiso 0.675(11) 1 calc R . P D 1
C30 C 0.5344(9) 0.2980(8) 0.8358(4) 0.040(2) Uani 0.675(11) 1 d . . P D 1
H30 H 0.5186 0.2468 0.8149 0.048 Uiso 0.675(11) 1 calc R . P D 1
C31 C 0.4955(5) 0.3597(4) 0.82686(19) 0.041(2) Uani 0.675(11) 1 d . . P D 1
H31 H 0.4534 0.3518 0.7996 0.049 Uiso 0.675(11) 1 calc R . P D 1
C32 C 0.5171(7) 0.4335(5) 0.8572(3) 0.0309(18) Uani 0.675(11) 1 d . . P D 1
H32 H 0.4879 0.4751 0.8508 0.037 Uiso 0.675(11) 1 calc R . P D 1
C33 C 0.5798(7) 0.4486(6) 0.8965(4) 0.029(2) Uani 0.675(11) 1 d . . P D 1
C03M C 0.4605(4) 0.0746(3) 0.75268(16) 0.0597(14) Uani 1 1 d . . . . .
H03M H 0.4212 0.0114 0.7575 0.072 Uiso 1 1 calc R . . . .
C19 C 0.8521(4) 0.9823(3) 0.8825(2) 0.0612(14) Uani 1 1 d . . . . .
H19 H 0.8847 1.0440 0.8739 0.073 Uiso 1 1 calc R . . . .
C03O C 0.7056(6) -0.1259(4) 0.7462(2) 0.0759(18) Uani 1 1 d . . . . .
H03O H 0.7592 -0.1412 0.7544 0.091 Uiso 1 1 calc R . . . .
C03P C 0.4867(4) -0.1224(3) 0.88453(17) 0.0554(12) Uani 1 1 d . . . . .
H03P H 0.4882 -0.1773 0.8957 0.066 Uiso 1 1 calc R . . . .
C20 C 0.7714(4) 0.9572(3) 0.90488(19) 0.0599(13) Uani 1 1 d . . . . .
H20 H 0.7462 1.0009 0.9108 0.072 Uiso 1 1 calc R . . . .
C03R C 0.6376(5) -0.1695(4) 0.7087(2) 0.0759(18) Uani 1 1 d . . . . .
H03R H 0.6428 -0.2164 0.6910 0.091 Uiso 1 1 calc R . . . .
C03T C 0.5525(5) -0.0721(4) 0.72454(19) 0.0727(17) Uani 1 1 d . . . . .
H03T H 0.4996 -0.0558 0.7162 0.087 Uiso 1 1 calc R . . . .
C03U C 0.6944(5) -0.0599(3) 0.77145(19) 0.0652(15) Uani 1 1 d . . . . .
H03U H 0.7408 -0.0330 0.7977 0.078 Uiso 1 1 calc R . . . .
C53 C 0.6830(4) 0.1183(4) 0.66113(17) 0.0632(15) Uani 1 1 d . . . . .
H53 H 0.6370 0.1086 0.6812 0.076 Uiso 1 1 calc R . . . .
B03W B 0.3826(3) 0.4327(4) 0.64356(15) 0.0461(13) Uani 1 1 d . . . . .
C03X C 0.4317(4) -0.0839(3) 0.90213(16) 0.0560(13) Uani 1 1 d . . . . .
H03X H 0.3944 -0.1123 0.9251 0.067 Uiso 1 1 calc R . . . .
C55 C 0.7958(4) 0.0773(4) 0.63017(18) 0.0672(15) Uani 1 1 d . . . . .
H55 H 0.8293 0.0390 0.6283 0.081 Uiso 1 1 calc R . . . .
C65 C 0.9207(13) 0.1220(9) 0.4941(5) 0.071(4) Uani 0.698(13) 1 d . . P C 5
H65 H 0.9715 0.1026 0.4923 0.085 Uiso 0.698(13) 1 calc R . P C 5
C54 C 0.7304(4) 0.0610(4) 0.66002(18) 0.0651(15) Uani 1 1 d . . . . .
H54 H 0.7181 0.0119 0.6793 0.078 Uiso 1 1 calc R . . . .
C34 C 0.5350(5) 0.2667(5) 1.0219(2) 0.0440(19) Uani 0.702(12) 1 d . . P A 3
H34A H 0.5747 0.2884 0.9978 0.066 Uiso 0.702(12) 1 calc GR . P A 3
H34B H 0.5581 0.2279 1.0402 0.066 Uiso 0.702(12) 1 calc GR . P A 3
H34C H 0.5414 0.3206 1.0405 0.066 Uiso 0.702(12) 1 calc GR . P A 3
C67 C 0.8924(7) 0.6170(8) 0.5956(4) 0.051(3) Uani 0.685(13) 1 d . . P B 7
C044 C 0.5621(5) -0.1438(4) 0.6976(2) 0.083(2) Uani 1 1 d . . . . .
H044 H 0.5152 -0.1734 0.6717 0.099 Uiso 1 1 calc R . . . .
B045 B 0.6118(4) 0.0507(3) 0.79484(17) 0.0470(12) Uani 1 1 d . . . . .
C68 C 0.7779(9) 0.1760(8) 0.4967(3) 0.060(3) Uani 0.698(13) 1 d . . P C 5
H68 H 0.7262 0.1946 0.4971 0.072 Uiso 0.698(13) 1 calc R . P C 5
C35 C 0.6891(6) 0.3953(5) 0.9494(3) 0.043(2) Uani 0.675(11) 1 d . . P D 1
H35A H 0.6615 0.3383 0.9650 0.064 Uiso 0.675(11) 1 calc GR . P D 1
H35B H 0.6956 0.4485 0.9685 0.064 Uiso 0.675(11) 1 calc GR . P D 1
H35C H 0.7541 0.4053 0.9426 0.064 Uiso 0.675(11) 1 calc GR . P D 1
C70 C 1.0225(5) 0.6530(6) 0.6748(2) 0.054(3) Uani 0.685(13) 1 d . . P B 7
H70 H 1.0675 0.6647 0.7015 0.065 Uiso 0.685(13) 1 calc R . P B 7
C72 C 0.9512(6) 0.2117(6) 0.5132(2) 0.055(3) Uani 0.698(13) 1 d . . P C 5
C73 C 0.8223(7) 0.6090(7) 0.5531(4) 0.058(2) Uani 0.685(13) 1 d . . P B 7
H73A H 0.8177 0.5587 0.5325 0.087 Uiso 0.685(13) 1 calc GR . P B 7
H73B H 0.8474 0.6680 0.5389 0.087 Uiso 0.685(13) 1 calc GR . P B 7
H73C H 0.7567 0.5951 0.5606 0.087 Uiso 0.685(13) 1 calc GR . P B 7
C77 C 1.0538(7) 0.2733(7) 0.5340(3) 0.060(3) Uani 0.698(13) 1 d . . P C 5
H77A H 1.0611 0.3371 0.5388 0.090 Uiso 0.698(13) 1 calc GR . P C 5
H77B H 1.0999 0.2724 0.5143 0.090 Uiso 0.698(13) 1 calc GR . P C 5
H77C H 1.0682 0.2509 0.5627 0.090 Uiso 0.698(13) 1 calc GR . P C 5
C04E C 1.0281(10) 0.8269(8) 0.7752(3) 0.109(3) Uani 1 1 d . . . . .
C81 C 0.8307(10) 0.0603(8) 0.4782(3) 0.084(4) Uani 0.698(13) 1 d . . P C 5
H81 H 0.8177 -0.0003 0.4665 0.101 Uiso 0.698(13) 1 calc R . P C 5
C04G C 1.3018(7) 0.1580(7) 0.8513(4) 0.113(3) Uani 1 1 d . . . . .
H04D H 1.3376 0.1281 0.8378 0.170 Uiso 1 1 calc GR . . . .
H04E H 1.3311 0.1787 0.8825 0.170 Uiso 1 1 calc GR . . . .
H04F H 1.3058 0.2119 0.8349 0.170 Uiso 1 1 calc GR . . . .
C04H C 1.2050(7) 0.0955(8) 0.8492(3) 0.119(3) Uani 1 1 d . . . . .
C83 C 0.7564(7) 0.0876(7) 0.4794(3) 0.082(4) Uani 0.698(13) 1 d . . P C 5
H83 H 0.6902 0.0456 0.4682 0.098 Uiso 0.698(13) 1 calc R . P C 5
C04J C 1.1264(10) 0.8774(9) 0.7700(4) 0.132(4) Uani 1 1 d . . . . .
H04A H 1.1318 0.9243 0.7486 0.197 Uiso 1 1 calc GR . . . .
H04B H 1.1516 0.8350 0.7589 0.197 Uiso 1 1 calc GR . . . .
H04C H 1.1651 0.9085 0.7988 0.197 Uiso 1 1 calc GR . . . .
N04L N 1.1270(8) 0.0466(13) 0.8488(5) 0.236(8) Uani 1 1 d . . . . .
N0AA N 0.9428(9) 0.7895(7) 0.7763(3) 0.137(3) Uani 1 1 d . . . . .
C22A C 0.202(2) 0.1747(11) 0.9735(6) 0.063(7) Uani 0.298(12) 1 d . . P A 4
H22A H 0.2051 0.2134 0.9484 0.094 Uiso 0.298(12) 1 calc GR . P A 4
H22B H 0.1873 0.2017 0.9993 0.094 Uiso 0.298(12) 1 calc GR . P A 4
H22C H 0.1499 0.1115 0.9651 0.094 Uiso 0.298(12) 1 calc GR . P A 4
C23A C 0.2983(12) 0.1707(12) 0.9852(7) 0.061(8) Uani 0.298(12) 1 d . . P A 4
C24A C 0.3065(13) 0.0906(10) 0.9720(7) 0.061(9) Uani 0.298(12) 1 d G U P A 4
H24A H 0.2505 0.0387 0.9569 0.074 Uiso 0.298(12) 1 calc R . P A 4
C25A C 0.3967(14) 0.0865(10) 0.9810(6) 0.060(8) Uani 0.298(12) 1 d G U P A 4
H25A H 0.4023 0.0317 0.9720 0.072 Uiso 0.298(12) 1 calc R . P A 4
C26A C 0.4786(12) 0.1624(11) 1.0031(5) 0.075(7) Uani 0.298(12) 1 d G U P A 4
H26A H 0.5402 0.1596 1.0092 0.091 Uiso 0.298(12) 1 calc R . P A 4
C27A C 0.4703(13) 0.2425(9) 1.0163(5) 0.047(6) Uani 0.298(12) 1 d G U P A 4
H27A H 0.5263 0.2944 1.0314 0.056 Uiso 0.298(12) 1 calc R . P A 4
C28A C 0.3802(14) 0.2466(11) 1.0073(7) 0.050(13) Uani 0.298(12) 1 d G U P A 4
C29A C 0.4835(12) 0.4387(10) 0.8403(6) 0.028(4) Uani 0.325(11) 1 d . . P D 2
H29A H 0.4646 0.4735 0.8612 0.043 Uiso 0.325(11) 1 calc GR . P D 2
H29B H 0.4245 0.3851 0.8256 0.043 Uiso 0.325(11) 1 calc GR . P D 2
H29C H 0.5162 0.4795 0.8178 0.043 Uiso 0.325(11) 1 calc GR . P D 2
C30A C 0.6031(11) 0.4445(12) 0.9060(5) 0.008(4) Uani 0.325(11) 1 d . U P D 2
C31A C 0.5517(11) 0.4058(10) 0.8648(5) 0.023(3) Uani 0.325(11) 1 d . . P D 2
C32A C 0.5618(13) 0.3251(13) 0.8475(7) 0.027(5) Uani 0.325(11) 1 d . U P D 2
H32A H 0.5235 0.2946 0.8197 0.032 Uiso 0.325(11) 1 calc R . P D 2
C33A C 0.6205(18) 0.2914(17) 0.8678(8) 0.040(5) Uani 0.325(11) 1 d . . P D 2
H33A H 0.6285 0.2419 0.8536 0.048 Uiso 0.325(11) 1 calc R . P D 2
C34A C 0.6707(8) 0.3299(7) 0.9104(3) 0.024(3) Uani 0.325(11) 1 d . . P D 2
H34D H 0.7109 0.3046 0.9260 0.029 Uiso 0.325(11) 1 calc R . P D 2
C35A C 0.6620(13) 0.4052(9) 0.9300(7) 0.022(3) Uani 0.325(11) 1 d . . P D 2
H35D H 0.6951 0.4305 0.9592 0.026 Uiso 0.325(11) 1 calc R . P D 2
C57A C 0.8489(12) 0.6934(12) 0.5874(5) 0.054(5) Uani 0.315(13) 1 d . . P B 8
H57A H 0.8142 0.7204 0.5688 0.065 Uiso 0.315(13) 1 calc R . P B 8
C59A C 0.9658(10) 0.6200(13) 0.6382(4) 0.036(4) Uani 0.315(13) 1 d . . P B 8
C60A C 1.0373(14) 0.5883(12) 0.6641(6) 0.044(5) Uani 0.315(13) 1 d . . P B 8
H60A H 1.1037 0.6397 0.6686 0.067 Uiso 0.315(13) 1 calc GR . P B 8
H60B H 1.0375 0.5353 0.6472 0.067 Uiso 0.315(13) 1 calc GR . P B 8
H60C H 1.0167 0.5694 0.6930 0.067 Uiso 0.315(13) 1 calc GR . P B 8
C64A C 0.8976(17) 0.730(2) 0.6298(10) 0.056(7) Uani 0.315(13) 1 d . . P B 8
H64A H 0.8887 0.7799 0.6430 0.067 Uiso 0.315(13) 1 calc R . P B 8
C66A C 0.8566(17) 0.6116(10) 0.5747(9) 0.032(4) Uani 0.315(13) 1 d . U P B 8
H66A H 0.8179 0.5777 0.5476 0.038 Uiso 0.315(13) 1 calc R . P B 8
C68A C 0.954(3) 0.700(3) 0.6523(15) 0.064(12) Uani 0.315(13) 1 d . U P B 8
H68A H 0.9906 0.7328 0.6800 0.077 Uiso 0.315(13) 1 calc R . P B 8
C72A C 1.0237(9) 0.1949(12) 0.5204(4) 0.063(7) Uani 0.302(13) 1 d . . P C 6
H72A H 1.0885 0.1993 0.5272 0.075 Uiso 0.302(13) 1 calc R . P C 6
C74A C 1.0050(9) 0.2702(9) 0.5314(4) 0.051(6) Uani 0.302(13) 1 d G . P C 6
H74A H 1.0569 0.3261 0.5457 0.061 Uiso 0.302(13) 1 calc R . P C 6
C76A C 0.9101(11) 0.2637(10) 0.5214(5) 0.037(6) Uani 0.302(13) 1 d G U P C 6
C77A C 0.8341(8) 0.1819(12) 0.5005(5) 0.047(5) Uani 0.302(13) 1 d G U P C 6
C78A C 0.8529(12) 0.1066(10) 0.4895(5) 0.072(8) Uani 0.302(13) 1 d G . P C 6
H78A H 0.8009 0.0507 0.4752 0.087 Uiso 0.302(13) 1 calc R . P C 6
C70A C 0.9477(14) 0.1131(11) 0.4995(5) 0.037(6) Uani 0.302(13) 1 d G . P C 6
H70A H 0.9605 0.0616 0.4919 0.044 Uiso 0.302(13) 1 calc R . P C 6
C80A C 0.733(2) 0.178(2) 0.4884(10) 0.062(7) Uani 0.302(13) 1 d . . P C 6
H80A H 0.7152 0.2015 0.5142 0.093 Uiso 0.302(13) 1 calc GR . P C 6
H80B H 0.6855 0.1136 0.4795 0.093 Uiso 0.302(13) 1 calc GR . P C 6
H80C H 0.7338 0.2170 0.4636 0.093 Uiso 0.302(13) 1 calc GR . P C 6
C84A C 0.918(2) 0.5748(17) 0.5993(10) 0.025(6) Uani 0.315(13) 1 d . U P B 8
C1F C 0.8685(3) 0.7534(3) 0.87940(14) 0.0361(9) Uani 1 1 d . . . . .
H1FA H 0.9199 0.7570 0.9040 0.043 Uiso 1 1 calc R . . . .
H1FB H 0.8975 0.7631 0.8514 0.043 Uiso 1 1 calc R . . . .

loop_
_atom_site_aniso_label
_atom_site_aniso_U_11
_atom_site_aniso_U_22
_atom_site_aniso_U_33
_atom_site_aniso_U_23
_atom_site_aniso_U_13
_atom_site_aniso_U_12
Cr01 0.0226(3) 0.0274(3) 0.0293(3) 0.0071(2) 0.0098(2) 0.0114(2)
Cr02 0.0215(3) 0.0816(5) 0.0203(3) 0.0135(3) 0.0077(2) 0.0196(3)
N4 0.0225(15) 0.0323(15) 0.0299(15) 0.0020(12) 0.0059(12) 0.0095(13)
N3 0.0248(15) 0.0327(15) 0.0313(15) 0.0101(12) 0.0082(12) 0.0139(13)
N1 0.0199(14) 0.0298(14) 0.0230(14) 0.0023(11) 0.0053(11) 0.0126(12)
N2 0.0242(15) 0.0229(14) 0.0338(15) 0.0010(12) 0.0094(12) 0.0081(12)
N9 0.0227(16) 0.074(2) 0.0252(16) 0.0119(15) 0.0044(13) 0.0181(16)
N5 0.0244(16) 0.0294(15) 0.0425(17) 0.0135(13) 0.0116(13) 0.0135(13)
N10 0.0289(18) 0.076(2) 0.0215(15) 0.0136(15) 0.0094(13) 0.0207(17)
N11 0.0218(17) 0.095(3) 0.0250(17) 0.0139(17) 0.0066(13) 0.0133(18)
N8 0.0263(17) 0.080(3) 0.0244(16) 0.0085(16) 0.0067(13) 0.0191(18)
N7 0.0232(16) 0.078(2) 0.0176(15) 0.0074(16) 0.0051(12) 0.0222(17)
C1 0.0216(17) 0.0269(16) 0.0237(16) 0.0009(13) -0.0002(13) 0.0117(14)
C2 0.0152(15) 0.0316(17) 0.0190(15) 0.0003(13) -0.0021(12) 0.0106(14)
N6 0.0334(18) 0.0348(16) 0.0492(19) 0.0103(14) 0.0191(15) 0.0172(15)
C3 0.0193(16) 0.0292(17) 0.0239(16) 0.0038(13) 0.0025(13) 0.0111(14)
C10 0.0270(18) 0.0391(19) 0.0252(17) 0.0078(14) 0.0047(14) 0.0193(16)
C11 0.0257(19) 0.0390(19) 0.0303(19) 0.0058(15) 0.0070(15) 0.0134(16)
C00J 0.0230(18) 0.046(2) 0.0255(17) 0.0110(15) 0.0038(14) 0.0165(16)
C00K 0.0190(17) 0.042(2) 0.0320(19) 0.0055(15) -0.0050(14) 0.0100(16)
C9 0.029(2) 0.0374(19) 0.045(2) 0.0144(16) 0.0121(16) 0.0195(17)
C00M 0.0256(19) 0.041(2) 0.041(2) 0.0034(17) -0.0082(16) 0.0150(17)
C40 0.030(2) 0.056(2) 0.0285(19) 0.0152(17) 0.0087(15) 0.0187(18)
C00O 0.0244(18) 0.058(2) 0.0221(17) 0.0061(16) 0.0026(14) 0.0223(18)
C00P 0.034(2) 0.045(2) 0.0293(19) 0.0001(16) 0.0064(15) 0.0199(18)
C00Q 0.0224(19) 0.042(2) 0.044(2) 0.0125(17) -0.0031(16) 0.0120(16)
N12 0.0341(19) 0.092(3) 0.0300(18) 0.0098(18) 0.0152(15) 0.021(2)
C00S 0.0227(18) 0.0419(19) 0.0247(17) 0.0011(14) -0.0008(14) 0.0176(16)
C5 0.030(2) 0.0345(18) 0.039(2) 0.0139(15) 0.0119(16) 0.0183(16)
C46 0.024(2) 0.100(4) 0.027(2) 0.018(2) 0.0105(16) 0.026(2)
C4 0.034(2) 0.052(2) 0.0280(18) 0.0160(16) 0.0097(15) 0.0287(18)
C37 0.0155(17) 0.082(3) 0.0170(16) 0.0102(18) 0.0000(13) 0.0165(19)
C15 0.0242(18) 0.0409(19) 0.0269(18) 0.0016(15) 0.0041(14) 0.0117(16)
C00Z 0.026(2) 0.0356(19) 0.044(2) -0.0038(16) 0.0013(16) 0.0154(16)
C010 0.0183(17) 0.055(2) 0.036(2) 0.0165(17) -0.0018(15) 0.0207(17)
C36 0.0212(18) 0.081(3) 0.0167(16) 0.0113(17) 0.0019(14) 0.019(2)
C012 0.033(2) 0.054(2) 0.035(2) 0.0174(17) 0.0088(16) 0.0276(19)
C013 0.0232(19) 0.079(3) 0.0212(17) 0.0099(18) 0.0034(14) 0.024(2)
C014 0.0260(18) 0.0381(19) 0.0279(17) 0.0010(14) -0.0001(14) 0.0199(16)
C015 0.0207(18) 0.047(2) 0.046(2) 0.0136(18) 0.0004(16) 0.0161(17)
C38 0.0134(17) 0.084(3) 0.0224(18) 0.0109(19) 0.0017(14) 0.0154(19)
C017 0.026(2) 0.062(3) 0.031(2) 0.0164(18) 0.0006(16) 0.0124(19)
C018 0.028(2) 0.057(2) 0.0292(19) 0.0067(17) 0.0019(15) 0.0241(19)
C39 0.028(2) 0.075(3) 0.0202(17) 0.0131(17) 0.0074(15) 0.020(2)
C01A 0.0227(19) 0.055(2) 0.036(2) -0.0096(17) -0.0083(15) 0.0213(18)
C01B 0.034(2) 0.095(4) 0.031(2) 0.010(2) 0.0057(17) 0.034(2)
C6 0.036(2) 0.053(2) 0.038(2) 0.0181(18) 0.0110(17) 0.0275(19)
C41 0.038(2) 0.058(2) 0.0221(18) 0.0103(16) 0.0061(15) 0.0219(19)
C45 0.025(2) 0.080(3) 0.0245(19) 0.0157(18) 0.0108(15) 0.024(2)
C01F 0.031(2) 0.084(3) 0.0254(19) 0.0057(19) -0.0010(16) 0.025(2)
C42 0.037(2) 0.064(3) 0.0247(19) 0.0086(17) -0.0019(16) 0.022(2)
C01H 0.024(2) 0.077(3) 0.034(2) 0.005(2) -0.0024(16) 0.022(2)
C7 0.034(2) 0.055(2) 0.048(2) 0.0216(19) 0.0045(18) 0.025(2)
C01J 0.0215(19) 0.089(3) 0.029(2) 0.009(2) 0.0028(15) 0.025(2)
C01K 0.031(2) 0.043(2) 0.038(2) 0.0015(17) -0.0092(16) 0.0160(17)
C13 0.039(2) 0.072(3) 0.029(2) 0.0094(18) 0.0004(17) 0.034(2)
C8 0.032(2) 0.049(2) 0.053(2) 0.0192(19) 0.0125(18) 0.0246(19)
C14 0.036(2) 0.063(3) 0.0236(18) 0.0048(17) 0.0034(16) 0.020(2)
C22 0.031(4) 0.023(5) 0.032(4) 0.007(3) 0.018(3) 0.010(3)
C23 0.032(4) 0.030(4) 0.038(4) 0.012(3) 0.018(3) 0.014(3)
C24 0.093(7) 0.029(5) 0.060(5) 0.013(4) 0.048(5) 0.035(5)
C25 0.090(8) 0.026(4) 0.079(6) -0.004(4) 0.049(5) 0.000(4)
C26 0.053(5) 0.037(4) 0.054(4) -0.012(3) 0.021(3) -0.010(3)
C27 0.024(4) 0.043(5) 0.039(4) -0.003(3) 0.002(3) 0.004(4)
C01Q 0.034(2) 0.081(3) 0.0275(19) 0.014(2) 0.0066(16) 0.030(2)
C01R 0.032(2) 0.042(2) 0.058(3) -0.0036(19) -0.0057(19) 0.0185(18)
C01S 0.026(2) 0.083(3) 0.030(2) 0.013(2) 0.0017(16) 0.031(2)
C1A 0.028(2) 0.080(3) 0.030(2) 0.0086(19) 0.0099(16) 0.024(2)
C12 0.031(2) 0.063(2) 0.032(2) 0.0074(17) 0.0063(16) 0.031(2)
C01V 0.026(2) 0.064(3) 0.0251(18) 0.0005(17) -0.0025(15) 0.0241(19)
C17 0.036(2) 0.036(2) 0.055(2) 0.0114(18) 0.0192(19) 0.0153(18)
C01X 0.030(2) 0.092(3) 0.031(2) 0.006(2) -0.0011(17) 0.031(2)
C01Y 0.021(2) 0.083(3) 0.033(2) 0.007(2) -0.0021(16) 0.019(2)
C01Z 0.048(3) 0.046(2) 0.036(2) 0.0005(17) 0.0046(18) 0.016(2)
C020 0.026(2) 0.086(3) 0.0259(19) 0.004(2) -0.0040(15) 0.021(2)
C021 0.036(2) 0.080(3) 0.033(2) 0.006(2) -0.0009(18) 0.025(2)
C022 0.034(2) 0.085(3) 0.036(2) 0.023(2) 0.0051(18) 0.024(2)
C023 0.030(2) 0.082(3) 0.0241(19) 0.0035(18) -0.0006(15) 0.029(2)
C024 0.041(2) 0.090(4) 0.026(2) 0.007(2) -0.0028(17) 0.036(3)
C025 0.035(2) 0.090(3) 0.029(2) -0.008(2) -0.0114(17) 0.036(2)
C026 0.046(3) 0.056(3) 0.040(2) -0.0034(19) -0.0127(19) 0.020(2)
C43 0.029(2) 0.078(3) 0.034(2) 0.009(2) 0.0030(17) 0.029(2)
C51 0.030(2) 0.081(3) 0.029(2) 0.008(2) 0.0108(16) 0.017(2)
C029 0.028(2) 0.047(2) 0.062(3) 0.020(2) 0.0067(19) 0.0209(19)
C50 0.028(2) 0.111(4) 0.026(2) 0.012(2) 0.0070(17) 0.023(2)
C02B 0.049(3) 0.053(2) 0.029(2) 0.0116(17) 0.0072(18) 0.019(2)
C02C 0.027(2) 0.084(3) 0.0287(19) 0.0031(19) 0.0001(16) 0.028(2)
C47 0.037(2) 0.131(5) 0.026(2) 0.028(2) 0.0135(18) 0.043(3)
C02F 0.051(3) 0.041(2) 0.033(2) -0.0012(17) 0.0035(18) 0.010(2)
C02G 0.042(3) 0.092(4) 0.044(3) 0.001(2) 0.005(2) 0.037(3)
C02H 0.034(2) 0.059(3) 0.084(4) 0.038(3) 0.014(2) 0.022(2)
C02I 0.036(2) 0.084(4) 0.057(3) 0.045(3) 0.012(2) 0.027(3)
C02K 0.048(3) 0.096(4) 0.036(2) 0.020(2) 0.012(2) 0.039(3)
C02L 0.040(2) 0.071(3) 0.044(2) 0.005(2) 0.0116(19) 0.026(2)
C02M 0.025(2) 0.091(4) 0.049(3) -0.002(2) -0.0004(19) 0.030(2)
C21 0.051(3) 0.039(2) 0.065(3) 0.012(2) 0.026(2) 0.027(2)
C02O 0.049(3) 0.055(3) 0.048(2) -0.010(2) -0.009(2) 0.025(2)
C02P 0.059(3) 0.044(2) 0.049(3) 0.0046(19) 0.001(2) 0.025(2)
C52 0.035(2) 0.076(3) 0.037(2) 0.005(2) 0.0113(18) 0.011(2)
C02R 0.056(3) 0.049(2) 0.050(3) 0.010(2) 0.006(2) 0.025(2)
C02S 0.029(2) 0.087(3) 0.042(2) 0.018(2) 0.0034(18) 0.030(2)
C02T 0.043(3) 0.076(3) 0.030(2) 0.011(2) -0.0006(18) 0.016(2)
C02U 0.055(3) 0.038(2) 0.044(2) 0.0041(17) 0.007(2) 0.020(2)
C57 0.039(5) 0.071(8) 0.037(5) 0.027(5) 0.018(4) 0.030(5)
C02W 0.045(3) 0.112(4) 0.031(2) -0.005(2) -0.0060(19) 0.044(3)
C02X 0.054(3) 0.079(3) 0.050(3) 0.018(2) 0.018(2) 0.032(3)
B02Y 0.0183(19) 0.043(2) 0.027(2) 0.0082(17) -0.0048(15) 0.0130(17)
C02Z 0.035(3) 0.084(3) 0.060(3) 0.014(3) 0.008(2) 0.027(3)
C030 0.055(3) 0.042(2) 0.057(3) 0.012(2) -0.003(2) 0.021(2)
C031 0.052(3) 0.037(2) 0.038(2) -0.0021(17) 0.0032(19) 0.018(2)
C58 0.035(6) 0.072(7) 0.055(8) 0.014(6) 0.018(6) 0.022(5)
C49 0.033(2) 0.149(5) 0.024(2) 0.021(3) 0.0030(18) 0.036(3)
C48 0.035(3) 0.154(6) 0.038(2) 0.031(3) 0.008(2) 0.047(3)
C035 0.051(3) 0.038(2) 0.051(2) 0.0065(18) 0.010(2) 0.022(2)
C036 0.047(3) 0.043(2) 0.077(3) 0.023(2) 0.014(2) 0.017(2)
C56 0.053(3) 0.095(4) 0.042(3) 0.017(3) 0.025(2) 0.032(3)
C18 0.048(3) 0.051(3) 0.082(3) 0.021(2) 0.032(3) 0.024(2)
C03A 0.051(3) 0.104(4) 0.041(3) -0.013(3) -0.001(2) 0.041(3)
C03C 0.069(3) 0.043(2) 0.053(3) 0.006(2) 0.023(2) 0.007(2)
C03D 0.051(3) 0.065(3) 0.052(3) 0.003(2) -0.010(2) 0.007(3)
C03E 0.065(3) 0.047(2) 0.053(3) 0.009(2) 0.024(2) 0.031(2)
C60 0.036(6) 0.070(6) 0.034(4) 0.005(4) 0.013(4) 0.009(5)
C03G 0.071(3) 0.045(2) 0.047(2) 0.0035(19) 0.015(2) 0.032(2)
C61 0.038(6) 0.110(11) 0.050(7) 0.022(7) 0.013(5) 0.037(6)
C03I 0.083(4) 0.060(3) 0.050(3) 0.010(2) 0.026(3) 0.044(3)
C63 0.028(4) 0.079(6) 0.013(4) 0.002(4) 0.004(3) 0.013(4)
C28 0.020(3) 0.039(4) 0.031(4) 0.009(3) 0.005(3) 0.010(3)
C29 0.030(5) 0.026(4) 0.035(5) 0.001(3) 0.011(4) 0.011(3)
C30 0.048(6) 0.038(5) 0.032(5) -0.002(4) 0.009(4) 0.016(4)
C31 0.048(4) 0.041(3) 0.022(3) 0.002(2) 0.002(3) 0.010(3)
C32 0.030(5) 0.040(4) 0.027(5) 0.009(3) 0.004(4) 0.018(4)
C33 0.024(4) 0.042(5) 0.027(5) 0.013(4) 0.008(3) 0.019(4)
C03M 0.056(3) 0.052(3) 0.047(3) 0.006(2) -0.003(2) 0.004(2)
C19 0.064(3) 0.036(2) 0.087(4) 0.019(2) 0.029(3) 0.020(2)
C03O 0.091(5) 0.061(3) 0.070(4) 0.001(3) 0.033(3) 0.022(3)
C03P 0.074(3) 0.050(2) 0.057(3) 0.022(2) 0.029(3) 0.036(3)
C20 0.066(3) 0.046(3) 0.082(4) 0.022(2) 0.032(3) 0.032(3)
C03R 0.080(4) 0.052(3) 0.096(5) 0.016(3) 0.040(4) 0.021(3)
C03T 0.061(3) 0.065(3) 0.064(3) -0.015(3) 0.026(3) -0.003(3)
C03U 0.090(4) 0.046(3) 0.064(3) 0.008(2) 0.030(3) 0.029(3)
C53 0.049(3) 0.073(3) 0.046(3) 0.002(2) 0.015(2) 0.004(3)
B03W 0.026(2) 0.089(4) 0.025(2) 0.010(2) 0.0019(17) 0.027(2)
C03X 0.079(4) 0.057(3) 0.047(3) 0.016(2) 0.028(2) 0.039(3)
C55 0.060(3) 0.087(4) 0.051(3) 0.012(3) 0.022(2) 0.025(3)
C65 0.072(11) 0.086(9) 0.062(7) 0.001(6) 0.024(7) 0.037(8)
C54 0.058(3) 0.073(3) 0.054(3) 0.007(2) 0.017(2) 0.017(3)
C34 0.039(4) 0.038(3) 0.061(4) 0.010(3) 0.016(3) 0.020(3)
C67 0.024(4) 0.093(8) 0.028(5) 0.018(5) 0.008(4) 0.015(4)
C044 0.079(5) 0.062(3) 0.069(4) -0.006(3) 0.022(3) -0.007(3)
B045 0.054(3) 0.041(2) 0.041(3) 0.004(2) 0.015(2) 0.014(2)
C68 0.050(8) 0.081(6) 0.036(5) -0.002(4) 0.012(6) 0.014(7)
C35 0.036(4) 0.036(4) 0.056(5) 0.007(3) -0.008(4) 0.020(3)
C70 0.039(4) 0.074(6) 0.030(4) 0.011(3) 0.002(3) 0.007(4)
C72 0.043(5) 0.072(6) 0.038(4) 0.004(4) 0.017(3) 0.010(4)
C73 0.031(4) 0.096(6) 0.057(6) 0.035(5) 0.017(4) 0.034(4)
C77 0.049(6) 0.074(6) 0.054(5) 0.000(4) 0.020(5) 0.021(5)
C04E 0.153(10) 0.130(7) 0.072(5) 0.042(5) 0.040(6) 0.081(7)
C81 0.088(8) 0.071(7) 0.055(6) -0.010(5) 0.023(5) -0.004(6)
C04G 0.095(6) 0.116(6) 0.140(7) 0.054(6) 0.045(5) 0.048(5)
C04H 0.075(6) 0.141(7) 0.112(6) 0.008(5) 0.019(5) 0.017(6)
C83 0.050(5) 0.098(7) 0.058(5) -0.012(4) 0.015(4) -0.007(5)
C04J 0.151(10) 0.167(10) 0.108(7) 0.018(6) 0.023(7) 0.097(9)
N04L 0.082(7) 0.328(19) 0.192(11) -0.028(12) 0.027(7) -0.010(9)
N0AA 0.171(9) 0.161(8) 0.111(6) 0.074(6) 0.075(6) 0.087(7)
C22A 0.12(2) 0.016(7) 0.042(10) 0.001(6) 0.012(12) 0.014(10)
C23A 0.09(2) 0.037(12) 0.053(11) 0.020(9) 0.032(15) 0.018(14)
C24A 0.071(12) 0.046(12) 0.078(12) 0.005(8) 0.008(8) 0.036(9)
C25A 0.084(11) 0.048(11) 0.057(9) -0.004(8) 0.016(7) 0.036(8)
C26A 0.096(11) 0.073(9) 0.070(9) 0.019(7) 0.026(8) 0.044(8)
C27A 0.055(10) 0.046(9) 0.046(8) 0.004(6) 0.014(7) 0.026(8)
C28A 0.059(16) 0.045(14) 0.050(13) 0.010(7) 0.029(8) 0.019(8)
C29A 0.020(7) 0.036(7) 0.035(9) 0.008(6) 0.000(6) 0.018(6)
C30A 0.008(4) 0.008(4) 0.008(5) 0.000(2) 0.001(2) 0.003(2)
C31A 0.022(7) 0.038(7) 0.010(7) 0.001(6) -0.004(5) 0.015(6)
C32A 0.023(7) 0.029(8) 0.016(8) -0.009(6) 0.002(6) 0.000(5)
C33A 0.041(11) 0.047(10) 0.043(11) -0.007(7) 0.019(7) 0.026(8)
C34A 0.021(6) 0.034(6) 0.029(6) 0.007(4) 0.009(4) 0.020(5)
C35A 0.020(8) 0.032(7) 0.019(9) 0.008(7) 0.005(7) 0.016(6)
C57A 0.051(9) 0.083(11) 0.045(9) 0.002(7) 0.026(7) 0.041(9)
C59A 0.020(7) 0.079(11) 0.016(7) 0.008(7) 0.006(5) 0.026(7)
C60A 0.043(10) 0.041(9) 0.021(8) -0.001(7) -0.008(7) -0.005(7)
C64A 0.013(10) 0.082(16) 0.056(12) 0.001(11) -0.005(8) 0.007(9)
C66A 0.023(7) 0.050(6) 0.022(8) 0.007(6) 0.006(6) 0.015(6)
C68A 0.058(15) 0.070(13) 0.059(15) 0.004(9) 0.009(9) 0.023(9)
C72A 0.037(10) 0.12(2) 0.048(9) 0.023(11) 0.021(8) 0.050(13)
C74A 0.033(13) 0.071(13) 0.050(10) 0.016(9) 0.027(11) 0.017(13)
C76A 0.031(10) 0.052(9) 0.016(7) 0.005(6) 0.006(6) 0.006(7)
C77A 0.049(10) 0.059(9) 0.034(7) 0.005(6) 0.011(7) 0.024(8)
C78A 0.042(15) 0.085(19) 0.076(16) -0.005(13) -0.003(12) 0.017(15)
C70A 0.031(11) 0.062(12) 0.028(8) 0.002(7) 0.007(7) 0.030(9)
C80A 0.049(16) 0.083(14) 0.058(14) -0.006(10) 0.000(12) 0.034(14)
C84A 0.029(9) 0.029(8) 0.031(10) 0.008(6) 0.011(7) 0.023(6)
C1F 0.032(2) 0.0354(19) 0.044(2) 0.0072(16) 0.0163(17) 0.0147(17)

loop_
_atom_type_symbol
_atom_type_description
_atom_type_scat_dispersion_real
_atom_type_scat_dispersion_imag
_atom_type_scat_source
C C 0.0181 0.0091 'International Tables Vol C Tables 4.2.6.8 and 6.1.1.4'
H H 0.0000 0.0000 'International Tables Vol C Tables 4.2.6.8 and 6.1.1.4'
B B 0.0090 0.0039 'International Tables Vol C Tables 4.2.6.8 and 6.1.1.4'
Cr Cr -0.1635 2.4439 'International Tables Vol C Tables 4.2.6.8 and 6.1.1.4'
N N 0.0311 0.0180 'International Tables Vol C Tables 4.2.6.8 and 6.1.1.4'

loop_
_geom_angle_atom_site_label_1
_geom_angle_atom_site_label_2
_geom_angle_atom_site_label_3
_geom_angle
_geom_angle_site_symmetry_1
_geom_angle_site_symmetry_3
N4 Cr01 N3 77.30(11) . .
N4 Cr01 N6 104.31(13) . .
N3 Cr01 N6 78.14(12) . .
N1 Cr01 N4 86.75(11) . .
N1 Cr01 N3 106.43(12) . .
N1 Cr01 N2 79.74(11) . 2_667
N1 Cr01 N5 90.19(12) . .
N1 Cr01 N6 168.81(13) . .
N2 Cr01 N4 95.58(12) 2_667 .
N2 Cr01 N3 170.07(12) 2_667 .
N2 Cr01 N5 106.99(13) 2_667 .
N2 Cr01 N6 97.24(12) 2_667 .
N5 Cr01 N4 156.31(13) . .
N5 Cr01 N3 81.09(12) . .
N5 Cr01 N6 80.34(13) . .
N9 Cr02 N12 78.70(15) . .
N10 Cr02 N9 80.88(13) . .
N10 Cr02 N11 156.58(16) . .
N10 Cr02 N12 78.01(15) . .
N11 Cr02 N9 77.51(13) . .
N11 Cr02 N12 106.20(16) . .
N8 Cr02 N9 170.35(14) . .
N8 Cr02 N10 106.93(14) . .
N8 Cr02 N11 95.52(14) . .
N8 Cr02 N12 97.12(16) . .
N7 Cr02 N9 105.55(15) . .
N7 Cr02 N10 90.41(14) . .
N7 Cr02 N11 86.78(15) . .
N7 Cr02 N8 80.45(16) . .
N7 Cr02 N12 167.00(15) . .
C11 N4 Cr01 115.4(2) . .
C15 N4 Cr01 126.3(3) . .
C15 N4 C11 117.8(3) . .
C10 N3 Cr01 108.4(2) . .
C10 N3 C1F 105.8(3) . .
C4 N3 Cr01 109.7(2) . .
C4 N3 C10 112.1(3) . .
C4 N3 C1F 112.3(3) . .
C1F N3 Cr01 108.4(2) . .
C2 N1 Cr01 116.2(2) . .
C2 N1 C33 117.1(4) . .
C2 N1 C30A 115.0(6) . .
C33 N1 Cr01 126.4(3) . .
C30A N1 Cr01 126.7(6) . .
C3 N2 Cr01 115.5(2) . 2_667
C3 N2 C22 119.1(4) . .
C3 N2 C28A 114.1(8) . .
C22 N2 Cr01 125.2(4) . 2_667
C28A N2 Cr01 129.6(8) . 2_667
C39 N9 Cr02 109.6(2) . .
C45 N9 Cr02 108.6(2) . .
C45 N9 C39 112.1(4) . .
C45 N9 C51 107.9(3) . .
C51 N9 Cr02 107.2(3) . .
C51 N9 C39 111.3(3) . .
C9 N5 Cr01 125.8(3) . .
C9 N5 C5 118.8(3) . .
C5 N5 Cr01 115.4(2) . .
C40 N10 Cr02 115.1(3) . .
C1A N10 Cr02 125.2(3) . .
C1A N10 C40 119.5(3) . .
C46 N11 Cr02 115.1(3) . .
C50 N11 Cr02 126.8(3) . .
C50 N11 C46 117.2(4) . .
C38 N8 Cr02 114.8(3) . .
C38 N8 C60 119.7(5) . .
C60 N8 Cr02 124.8(4) . .
C76A N8 Cr02 132.6(6) . .
C76A N8 C38 111.5(7) . .
C37 N7 Cr02 114.6(3) . .
C37 N7 C84A 113.9(11) . .
C57 N7 Cr02 125.5(6) . .
C57 N7 C37 119.7(7) . .
C84A N7 Cr02 129.7(11) . .
C2 C1 H1 119.8 . .
C3 C1 H1 119.8 . .
C3 C1 C2 120.5(3) . .
N1 C2 C1 126.2(3) . .
N1 C2 C3 114.0(3) . 2_667
C1 C2 C3 119.8(3) . 2_667
C17 N6 Cr01 114.9(3) . .
C21 N6 Cr01 126.4(3) . .
C21 N6 C17 117.5(3) . .
N2 C3 C1 126.2(3) . .
N2 C3 C2 114.1(3) . 2_667
C1 C3 C2 119.7(3) . 2_667
N3 C10 H10A 110.0 . .
N3 C10 H10B 110.0 . .
N3 C10 C11 108.4(3) . .
H10A C10 H10B 108.4 . .
C11 C10 H10A 110.0 . .
C11 C10 H10B 110.0 . .
N4 C11 C10 115.6(3) . .
N4 C11 C12 122.4(3) . .
C12 C11 C10 121.8(4) . .
C00O C00J C00Q 114.8(4) . .
C00O C00J B02Y 124.5(3) . .
C00Q C00J B02Y 120.3(3) . .
C00M C00K C01K 114.4(4) . .
C00M C00K B02Y 120.0(3) . .
C01K C00K B02Y 125.6(3) . .
N5 C9 H9 118.7 . .
N5 C9 C8 122.7(4) . .
C8 C9 H9 118.7 . .
C00K C00M H00M 118.2 . .
C01R C00M C00K 123.6(4) . .
C01R C00M H00M 118.2 . .
N10 C40 C39 117.1(3) . .
N10 C40 C41 120.4(4) . .
C41 C40 C39 122.4(4) . .
C00J C00O H00O 118.4 . .
C00J C00O C00P 123.3(3) . .
C00P C00O H00O 118.4 . .
C00O C00P H00P 120.2 . .
C012 C00P C00O 119.7(4) . .
C012 C00P H00P 120.2 . .
C00J C00Q H00Q 118.7 . .
C015 C00Q C00J 122.6(4) . .
C015 C00Q H00Q 118.7 . .
C52 N12 Cr02 112.3(4) . .
C52 N12 C56 116.7(4) . .
C56 N12 Cr02 125.6(3) . .
C014 C00S C018 114.9(3) . .
C014 C00S B02Y 122.8(3) . .
C018 C00S B02Y 122.2(3) . .
N5 C5 C4 116.6(3) . .
N5 C5 C6 121.4(4) . .
C6 C5 C4 121.8(4) . .
N11 C46 C45 115.7(4) . .
N11 C46 C47 121.8(4) . .
C47 C46 C45 122.4(4) . .
N3 C4 C5 111.7(3) . .
N3 C4 H4A 109.3 . .
N3 C4 H4B 109.3 . .
C5 C4 H4A 109.3 . .
C5 C4 H4B 109.3 . .
H4A C4 H4B 107.9 . .
N7 C37 C36 125.4(4) . .
N7 C37 C38 114.6(4) . .
C36 C37 C38 120.0(4) . .
N4 C15 H15 118.7 . .
N4 C15 C14 122.5(4) . .
C14 C15 H15 118.7 . .
C014 C00Z H00Z 120.3 . .
C014 C00Z C01A 119.4(4) . .
C01A C00Z H00Z 120.3 . .
C017 C010 B02Y 118.7(4) . .
C029 C010 C017 115.6(4) . .
C029 C010 B02Y 125.6(4) . .
C37 C36 H36 119.9 . .
C37 C36 C38 120.2(5) . 2_766
C38 C36 H36 119.9 2_766 .
C00P C012 H012 120.6 . .
C015 C012 C00P 118.9(4) . .
C015 C012 H012 120.6 . .
C01H C013 B03W 118.9(4) . .
C020 C013 C01H 115.1(4) . .
C020 C013 B03W 125.8(4) . .
C00S C014 H014 118.3 . .
C00Z C014 C00S 123.3(3) . .
C00Z C014 H014 118.3 . .
C00Q C015 H015 119.7 . .
C012 C015 C00Q 120.6(4) . .
C012 C015 H015 119.7 . .
N8 C38 C37 114.2(4) . .
N8 C38 C36 126.0(5) . 2_766
C36 C38 C37 119.8(4) 2_766 .
C010 C017 H017 118.4 . .
C022 C017 C010 123.3(4) . .
C022 C017 H017 118.4 . .
C00S C018 H018 118.8 . .
C01V C018 C00S 122.5(4) . .
C01V C018 H018 118.8 . .
N9 C39 H39A 109.3 . .
N9 C39 H39B 109.3 . .
C40 C39 N9 111.7(4) . .
C40 C39 H39A 109.3 . .
C40 C39 H39B 109.3 . .
H39A C39 H39B 107.9 . .
C00Z C01A H01A 120.4 . .
C01V C01A C00Z 119.3(4) . .
C01V C01A H01A 120.4 . .
C01J C01B H01B 118.2 . .
C02G C01B H01B 118.2 . .
C02G C01B C01J 123.7(4) . .
C5 C6 H6 120.5 . .
C5 C6 C7 118.9(4) . .
C7 C6 H6 120.5 . .
C40 C41 H41 120.5 . .
C42 C41 C40 119.0(4) . .
C42 C41 H41 120.5 . .
N9 C45 C46 108.5(4) . .
N9 C45 H45A 110.0 . .
N9 C45 H45B 110.0 . .
C46 C45 H45A 110.0 . .
C46 C45 H45B 110.0 . .
H45A C45 H45B 108.4 . .
C01S C01F H01F 118.6 . .
C024 C01F H01F 118.6 . .
C024 C01F C01S 122.8(5) . .
C41 C42 H42 120.1 . .
C41 C42 C43 119.8(3) . .
C43 C42 H42 120.1 . .
C013 C01H H01H 118.9 . .
C01Y C01H C013 122.2(5) . .
C01Y C01H H01H 118.9 . .
C6 C7 H7 120.2 . .
C8 C7 C6 119.6(4) . .
C8 C7 H7 120.2 . .
C01B C01J B03W 119.8(4) . .
C01X C01J C01B 113.5(4) . .
C01X C01J B03W 126.7(5) . .
C00K C01K H01K 118.9 . .
C026 C01K C00K 122.3(4) . .
C026 C01K H01K 118.9 . .
C14 C13 H13 120.3 . .
C14 C13 C12 119.3(4) . .
C12 C13 H13 120.3 . .
C9 C8 C7 118.5(4) . .
C9 C8 H8 120.7 . .
C7 C8 H8 120.7 . .
C15 C14 H14 120.5 . .
C13 C14 C15 119.0(4) . .
C13 C14 H14 120.5 . .
C23 C22 N2 121.7(10) . .
C23 C22 C27 119.8(7) . .
C27 C22 N2 118.2(9) . .
C22 C23 C24 117.8(8) . .
C22 C23 C34 124.7(7) . .
C24 C23 C34 117.5(7) . .
C23 C24 H24 118.6 . .
C25 C24 C23 122.8(9) . .
C25 C24 H24 118.6 . .
C24 C25 H25 120.5 . .
C24 C25 C26 119.0(10) . .
C26 C25 H25 120.5 . .
C25 C26 H26 120.0 . .
C27 C26 C25 119.9(8) . .
C27 C26 H26 120.0 . .
C22 C27 H27 119.7 . .
C26 C27 C22 120.5(8) . .
C26 C27 H27 119.7 . .
C01Y C01Q H01Q 120.7 . .
C01Y C01Q C021 118.6(5) . .
C021 C01Q H01Q 120.7 . .
C00M C01R H01R 120.0 . .
C00M C01R C02O 120.0(4) . .
C02O C01R H01R 120.0 . .
C01F C01S B03W 119.2(5) . .
C02L C01S C01F 115.6(4) . .
C02L C01S B03W 125.2(4) . .
N10 C1A H1A 118.8 . .
N10 C1A C43 122.5(4) . .
C43 C1A H1A 118.8 . .
C11 C12 C13 118.7(4) . .
C11 C12 H12 120.7 . .
C13 C12 H12 120.7 . .
C018 C01V H01V 119.8 . .
C01A C01V C018 120.5(4) . .
C01A C01V H01V 119.8 . .
N6 C17 C18 122.4(4) . .
N6 C17 C1F 115.1(3) . .
C18 C17 C1F 122.5(4) . .
C01J C01X H01X 118.3 . .
C02W C01X C01J 123.4(5) . .
C02W C01X H01X 118.3 . .
C01H C01Y H01Y 119.5 . .
C01Q C01Y C01H 121.1(4) . .
C01Q C01Y H01Y 119.5 . .
C02B C01Z H01Z 119.0 . .
C02B C01Z C02F 122.0(4) . .
C02F C01Z H01Z 119.0 . .
C013 C020 H020 118.6 . .
C021 C020 C013 122.9(4) . .
C021 C020 H020 118.6 . .
C01Q C021 H021 120.0 . .
C020 C021 C01Q 120.0(5) . .
C020 C021 H021 120.0 . .
C017 C022 H022 120.5 . .
C02I C022 C017 119.1(5) . .
C02I C022 H022 120.5 . .
C025 C023 H023 118.9 . .
C02C C023 H023 118.9 . .
C02C C023 C025 122.2(4) . .
C01F C024 H024 120.3 . .
C02K C024 C01F 119.3(5) . .
C02K C024 H024 120.3 . .
C023 C025 H025 119.2 . .
C02M C025 C023 121.7(4) . .
C02M C025 H025 119.2 . .
C01K C026 H026 119.2 . .
C02O C026 C01K 121.6(4) . .
C02O C026 H026 119.2 . .
C42 C43 H43 120.7 . .
C1A C43 C42 118.7(4) . .
C1A C43 H43 120.7 . .
N9 C51 H51A 109.8 . .
N9 C51 H51B 109.8 . .
N9 C51 C52 109.2(4) . .
H51A C51 H51B 108.3 . .
C52 C51 H51A 109.8 . .
C52 C51 H51B 109.8 . .
C010 C029 H029 118.9 . .
C010 C029 C02H 122.3(5) . .
C02H C029 H029 118.9 . .
N11 C50 H50 118.4 . .
N11 C50 C49 123.2(5) . .
C49 C50 H50 118.4 . .
C01Z C02B H02B 119.7 . .
C02T C02B C01Z 120.6(4) . .
C02T C02B H02B 119.7 . .
C023 C02C C02S 114.1(4) . .
C023 C02C B03W 124.6(4) . .
C02S C02C B03W 121.3(4) . .
C46 C47 H47 120.5 . .
C48 C47 C46 119.0(5) . .
C48 C47 H47 120.5 . .
C01Z C02F B045 124.7(4) . .
C03M C02F C01Z 114.5(4) . .
C03M C02F B045 120.7(4) . .
C01B C02G H02G 119.7 . .
C01B C02G C03A 120.6(5) . .
C03A C02G H02G 119.7 . .
C029 C02H H02H 120.0 . .
C02I C02H C029 120.0(5) . .
C02I C02H H02H 120.0 . .
C022 C02I C02H 119.8(4) . .
C022 C02I H02I 120.1 . .
C02H C02I H02I 120.1 . .
C024 C02K H02K 119.9 . .
C02X C02K C024 120.2(5) . .
C02X C02K H02K 119.9 . .
C01S C02L H02L 118.6 . .
C01S C02L C02X 122.9(5) . .
C02X C02L H02L 118.6 . .
C025 C02M H02M 120.9 . .
C025 C02M C02Z 118.2(4) . .
C02Z C02M H02M 120.9 . .
N6 C21 H21 118.7 . .
N6 C21 C20 122.6(4) . .
C20 C21 H21 118.7 . .
C01R C02O H02O 121.0 . .
C026 C02O C01R 118.0(4) . .
C026 C02O H02O 121.0 . .
C02U C02P H02P 119.7 . .
C02U C02P C030 120.6(5) . .
C030 C02P H02P 119.7 . .
N12 C52 C51 114.0(4) . .
N12 C52 C53 121.7(5) . .
C53 C52 C51 124.3(4) . .
C035 C02R H02R 118.5 . .
C036 C02R H02R 118.5 . .
C036 C02R C035 122.9(5) . .
C02C C02S H02S 118.2 . .
C02Z C02S C02C 123.6(4) . .
C02Z C02S H02S 118.2 . .
C02B C02T H02T 119.9 . .
C03D C02T C02B 120.2(5) . .
C03D C02T H02T 119.9 . .
C02P C02U H02U 118.8 . .
C02P C02U C035 122.4(5) . .
C035 C02U H02U 118.8 . .
N7 C57 C63 122.0(11) . .
N7 C57 C67 120.5(12) . .
C67 C57 C63 117.4(14) . .
C01X C02W H02W 119.6 . .
C03A C02W C01X 120.7(4) . .
C03A C02W H02W 119.6 . .
C02K C02X C02L 119.3(5) . .
C02K C02X H02X 120.4 . .
C02L C02X H02X 120.4 . .
C00J B02Y C00K 113.6(3) . .
C00J B02Y C010 103.9(3) . .
C00K B02Y C010 111.9(3) . .
C00S B02Y C00J 112.1(3) . .
C00S B02Y C00K 105.9(3) . .
C00S B02Y C010 109.5(3) . .
C02M C02Z C02S 120.2(5) . .
C02M C02Z H02Z 119.9 . .
C02S C02Z H02Z 119.9 . .
C02P C030 H030 120.5 . .
C036 C030 C02P 118.9(5) . .
C036 C030 H030 120.5 . .
C03E C031 B045 122.2(4) . .
C03G C031 C03E 114.8(4) . .
C03G C031 B045 122.8(4) . .
C61 C58 H58 119.1 . .
C61 C58 C70 121.8(17) . .
C70 C58 H58 119.1 . .
C50 C49 H49 120.6 . .
C50 C49 C48 118.8(4) . .
C48 C49 H49 120.6 . .
C47 C48 C49 119.6(5) . .
C47 C48 H48 120.2 . .
C49 C48 H48 120.2 . .
C02R C035 C02U 115.1(4) . .
C02R C035 B045 122.4(4) . .
C02U C035 B045 122.4(4) . .
C02R C036 H036 120.0 . .
C030 C036 C02R 120.0(5) . .
C030 C036 H036 120.0 . .
N12 C56 H56 118.0 . .
N12 C56 C55 124.0(5) . .
C55 C56 H56 118.0 . .
C17 C18 H18 120.3 . .
C19 C18 C17 119.5(4) . .
C19 C18 H18 120.3 . .
C02G C03A H03A 121.0 . .
C02W C03A C02G 118.1(5) . .
C02W C03A H03A 121.0 . .
C03T C03C C03U 114.3(5) . .
C03T C03C B045 122.0(6) . .
C03U C03C B045 123.6(5) . .
C02T C03D H03D 120.3 . .
C02T C03D C03M 119.5(5) . .
C03M C03D H03D 120.3 . .
C031 C03E H03E 118.5 . .
C03P C03E C031 123.1(5) . .
C03P C03E H03E 118.5 . .
C68 C60 N8 118.6(9) . .
C68 C60 C72 120.1(11) . .
C72 C60 N8 121.2(9) . .
C031 C03G H03G 118.3 . .
C031 C03G C03I 123.5(4) . .
C03I C03G H03G 118.3 . .
C58 C61 H61 120.7 . .
C58 C61 C67 118.6(16) . .
C67 C61 H61 120.7 . .
C03G C03I H03I 120.2 . .
C03X C03I C03G 119.5(5) . .
C03X C03I H03I 120.2 . .
C57 C63 H63 118.5 . .
C57 C63 C70 123.1(12) . .
C70 C63 H63 118.5 . .
C29 C28 C33 118.4(9) . .
C29 C28 C35 118.2(8) . .
C33 C28 C35 123.3(8) . .
C28 C29 H29 120.2 . .
C28 C29 C30 119.6(10) . .
C30 C29 H29 120.2 . .
C29 C30 H30 119.7 . .
C31 C30 C29 120.6(10) . .
C31 C30 H30 119.7 . .
C30 C31 H31 119.9 . .
C30 C31 C32 120.1(9) . .
C32 C31 H31 119.9 . .
C31 C32 H32 119.2 . .
C33 C32 C31 121.6(10) . .
C33 C32 H32 119.2 . .
C28 C33 N1 119.6(9) . .
C32 C33 N1 120.7(8) . .
C32 C33 C28 119.7(9) . .
C02F C03M H03M 118.4 . .
C03D C03M C02F 123.2(4) . .
C03D C03M H03M 118.4 . .
C18 C19 H19 120.8 . .
C18 C19 C20 118.4(4) . .
C20 C19 H19 120.8 . .
C03R C03O H03O 120.6 . .
C03U C03O H03O 120.6 . .
C03U C03O C03R 118.7(7) . .
C03E C03P H03P 119.8 . .
C03X C03P C03E 120.3(4) . .
C03X C03P H03P 119.8 . .
C21 C20 C19 119.5(5) . .
C21 C20 H20 120.3 . .
C19 C20 H20 120.3 . .
C03O C03R H03R 120.6 . .
C03O C03R C044 118.8(6) . .
C044 C03R H03R 120.6 . .
C03C C03T H03T 120.1 . .
C03C C03T C044 119.9(7) . .
C044 C03T H03T 120.1 . .
C03C C03U H03U 116.6 . .
C03O C03U C03C 126.7(6) . .
C03O C03U H03U 116.6 . .
C52 C53 H53 120.0 . .
C54 C53 C52 120.1(5) . .
C54 C53 H53 120.0 . .
C013 B03W C01S 103.9(3) . .
C01J B03W C013 113.7(3) . .
C01J B03W C01S 112.0(4) . .
C01J B03W C02C 106.6(4) . .
C02C B03W C013 111.1(4) . .
C02C B03W C01S 109.7(3) . .
C03I C03X C03P 118.9(5) . .
C03I C03X H03X 120.6 . .
C03P C03X H03X 120.6 . .
C56 C55 H55 120.2 . .
C54 C55 C56 119.7(6) . .
C54 C55 H55 120.2 . .
C72 C65 H65 115.8 . .
C81 C65 H65 115.8 . .
C81 C65 C72 128.4(16) . .
C53 C54 H54 121.1 . .
C55 C54 C53 117.8(5) . .
C55 C54 H54 121.1 . .
C23 C34 H34A 109.5 . .
C23 C34 H34B 109.5 . .
C23 C34 H34C 109.5 . .
H34A C34 H34B 109.5 . .
H34A C34 H34C 109.5 . .
H34B C34 H34C 109.5 . .
C57 C67 C61 121.1(13) . .
C57 C67 C73 125.0(12) . .
C61 C67 C73 113.9(13) . .
C03R C044 C03T 121.6(6) . .
C03R C044 H044 119.2 . .
C03T C044 H044 119.2 . .
C02F B045 C031 108.1(4) . .
C035 B045 C02F 110.1(3) . .
C035 B045 C031 107.7(4) . .
C03C B045 C02F 112.2(4) . .
C03C B045 C031 109.7(4) . .
C03C B045 C035 108.9(4) . .
C60 C68 H68 119.6 . .
C83 C68 C60 120.8(13) . .
C83 C68 H68 119.6 . .
C28 C35 H35A 109.5 . .
C28 C35 H35B 109.5 . .
C28 C35 H35C 109.5 . .
H35A C35 H35B 109.5 . .
H35A C35 H35C 109.5 . .
H35B C35 H35C 109.5 . .
C58 C70 C63 117.9(10) . .
C58 C70 H70 121.0 . .
C63 C70 H70 121.0 . .
C60 C72 C77 121.7(9) . .
C65 C72 C60 113.8(11) . .
C65 C72 C77 124.4(11) . .
C67 C73 H73A 109.5 . .
C67 C73 H73B 109.5 . .
C67 C73 H73C 109.5 . .
H73A C73 H73B 109.5 . .
H73A C73 H73C 109.5 . .
H73B C73 H73C 109.5 . .
C72 C77 H77A 109.5 . .
C72 C77 H77B 109.5 . .
C72 C77 H77C 109.5 . .
H77A C77 H77B 109.5 . .
H77A C77 H77C 109.5 . .
H77B C77 H77C 109.5 . .
N0AA C04E C04J 173.1(10) . .
C65 C81 H81 121.6 . .
C65 C81 C83 116.8(13) . .
C83 C81 H81 121.6 . .
H04D C04G H04E 109.5 . .
H04D C04G H04F 109.5 . .
H04E C04G H04F 109.5 . .
C04H C04G H04D 109.5 . .
C04H C04G H04E 109.5 . .
C04H C04G H04F 109.5 . .
N04L C04H C04G 177.7(15) . .
C68 C83 H83 120.0 . .
C81 C83 C68 120.1(10) . .
C81 C83 H83 120.0 . .
C04E C04J H04A 109.5 . .
C04E C04J H04B 109.5 . .
C04E C04J H04C 109.5 . .
H04A C04J H04B 109.5 . .
H04A C04J H04C 109.5 . .
H04B C04J H04C 109.5 . .
H22A C22A H22B 109.5 . .
H22A C22A H22C 109.5 . .
H22B C22A H22C 109.5 . .
C23A C22A H22A 109.5 . .
C23A C22A H22B 109.5 . .
C23A C22A H22C 109.5 . .
C24A C23A C22A 118.8(13) . .
C24A C23A C28A 120.0 . .
C28A C23A C22A 121.1(13) . .
C23A C24A H24A 120.0 . .
C23A C24A C25A 120.0 . .
C25A C24A H24A 120.0 . .
C24A C25A H25A 120.0 . .
C26A C25A C24A 120.0 . .
C26A C25A H25A 120.0 . .
C25A C26A H26A 120.0 . .
C27A C26A C25A 120.0 . .
C27A C26A H26A 120.0 . .
C26A C27A H27A 120.0 . .
C28A C27A C26A 120.0 . .
C28A C27A H27A 120.0 . .
C23A C28A N2 123.2(12) . .
C27A C28A N2 116.5(12) . .
C27A C28A C23A 120.0 . .
H29A C29A H29B 109.5 . .
H29A C29A H29C 109.5 . .
H29B C29A H29C 109.5 . .
C31A C29A H29A 109.5 . .
C31A C29A H29B 109.5 . .
C31A C29A H29C 109.5 . .
C31A C30A N1 122.8(15) . .
C31A C30A C35A 120.3(17) . .
C35A C30A N1 116.8(13) . .
C30A C31A C29A 122.4(14) . .
C30A C31A C32A 116.3(17) . .
C32A C31A C29A 121.1(14) . .
C31A C32A H32A 117.8 . .
C33A C32A C31A 124.3(19) . .
C33A C32A H32A 117.8 . .
C32A C33A H33A 120.6 . .
C32A C33A C34A 119(2) . .
C34A C33A H33A 120.6 . .
C33A C34A H34D 119.9 . .
C35A C34A C33A 120.2(16) . .
C35A C34A H34D 119.9 . .
C30A C35A H35D 120.1 . .
C34A C35A C30A 119.8(18) . .
C34A C35A H35D 120.1 . .
C64A C57A H57A 123.8 . .
C64A C57A C66A 112(2) . .
C66A C57A H57A 123.8 . .
C68A C59A C60A 123(2) . .
C84A C59A C60A 118(2) . .
C84A C59A C68A 119(2) . .
C59A C60A H60A 109.5 . .
C59A C60A H60B 109.5 . .
C59A C60A H60C 109.5 . .
H60A C60A H60B 109.5 . .
H60A C60A H60C 109.5 . .
H60B C60A H60C 109.5 . .
C57A C64A H64A 118.4 . .
C68A C64A C57A 123(3) . .
C68A C64A H64A 118.4 . .
C57A C66A H66A 117.2 . .
C57A C66A C84A 126(2) . .
C84A C66A H66A 117.2 . .
C59A C68A H68A 118.2 . .
C64A C68A C59A 124(4) . .
C64A C68A H68A 118.2 . .
C74A C72A H72A 120.0 . .
C74A C72A C70A 120.0 . .
C70A C72A H72A 120.0 . .
C72A C74A H74A 120.0 . .
C76A C74A C72A 120.0 . .
C76A C74A H74A 120.0 . .
N8 C76A C74A 118.5(11) . .
N8 C76A C77A 121.3(11) . .
C74A C76A C77A 120.0 . .
C76A C77A C80A 118.9(18) . .
C78A C77A C76A 120.0 . .
C78A C77A C80A 121.0(18) . .
C77A C78A H78A 120.0 . .
C70A C78A C77A 120.0 . .
C70A C78A H78A 120.0 . .
C72A C70A H70A 120.0 . .
C78A C70A C72A 120.0 . .
C78A C70A H70A 120.0 . .
C77A C80A H80A 109.5 . .
C77A C80A H80B 109.5 . .
C77A C80A H80C 109.5 . .
H80A C80A H80B 109.5 . .
H80A C80A H80C 109.5 . .
H80B C80A H80C 109.5 . .
C59A C84A N7 130(2) . .
C59A C84A C66A 115(2) . .
C66A C84A N7 115(2) . .
N3 C1F H1FA 109.2 . .
N3 C1F H1FB 109.2 . .
C17 C1F N3 111.9(3) . .
C17 C1F H1FA 109.2 . .
C17 C1F H1FB 109.2 . .
H1FA C1F H1FB 107.9 . .

loop_
_geom_bond_atom_site_label_1
_geom_bond_atom_site_label_2
_geom_bond_distance
_geom_bond_site_symmetry_2
Cr01 N4 2.106(3) .
Cr01 N3 2.132(3) .
Cr01 N1 1.988(3) .
Cr01 N2 2.002(3) 2_667
Cr01 N5 2.063(3) .
Cr01 N6 2.166(3) .
Cr02 N9 2.127(3) .
Cr02 N10 2.074(3) .
Cr02 N11 2.097(4) .
Cr02 N8 1.994(4) .
Cr02 N7 1.982(4) .
Cr02 N12 2.180(5) .
N4 C11 1.353(5) .
N4 C15 1.345(5) .
N3 C10 1.485(5) .
N3 C4 1.482(5) .
N3 C1F 1.496(5) .
N1 C2 1.362(5) .
N1 C33 1.430(10) .
N1 C30A 1.453(19) .
N2 Cr01 2.002(3) 2_667
N2 C3 1.366(5) .
N2 C22 1.438(8) .
N2 C28A 1.449(12) .
N9 C39 1.497(5) .
N9 C45 1.484(6) .
N9 C51 1.484(6) .
N5 C9 1.338(5) .
N5 C5 1.357(5) .
N10 C40 1.358(5) .
N10 C1A 1.339(6) .
N11 C46 1.364(6) .
N11 C50 1.358(6) .
N8 C38 1.357(6) .
N8 C60 1.525(12) .
N8 C76A 1.305(12) .
N7 C37 1.366(5) .
N7 C57 1.337(18) .
N7 C84A 1.57(3) .
C1 H1 0.9500 .
C1 C2 1.398(5) .
C1 C3 1.397(5) .
C2 C3 1.446(5) 2_667
N6 C17 1.350(6) .
N6 C21 1.350(6) .
C3 C2 1.446(5) 2_667
C10 H10A 0.9900 .
C10 H10B 0.9900 .
C10 C11 1.501(5) .
C11 C12 1.378(6) .
C00J C00O 1.392(6) .
C00J C00Q 1.409(5) .
C00J B02Y 1.645(6) .
C00K C00M 1.404(6) .
C00K C01K 1.407(5) .
C00K B02Y 1.648(6) .
C9 H9 0.9500 .
C9 C8 1.377(6) .
C00M H00M 0.9500 .
C00M C01R 1.381(7) .
C40 C39 1.492(6) .
C40 C41 1.402(5) .
C00O H00O 0.9500 .
C00O C00P 1.397(6) .
C00P H00P 0.9500 .
C00P C012 1.388(6) .
C00Q H00Q 0.9500 .
C00Q C015 1.389(6) .
N12 C52 1.350(6) .
N12 C56 1.359(7) .
C00S C014 1.406(5) .
C00S C018 1.407(5) .
C00S B02Y 1.635(5) .
C5 C4 1.514(6) .
C5 C6 1.378(6) .
C46 C45 1.508(6) .
C46 C47 1.378(7) .
C4 H4A 0.9900 .
C4 H4B 0.9900 .
C37 C36 1.405(6) .
C37 C38 1.443(7) .
C15 H15 0.9500 .
C15 C14 1.380(6) .
C00Z H00Z 0.9500 .
C00Z C014 1.384(5) .
C00Z C01A 1.394(6) .
C010 C017 1.402(7) .
C010 C029 1.384(6) .
C010 B02Y 1.660(6) .
C36 H36 0.9500 .
C36 C38 1.412(6) 2_766
C012 H012 0.9500 .
C012 C015 1.375(6) .
C013 C01H 1.401(6) .
C013 C020 1.401(7) .
C013 B03W 1.648(7) .
C014 H014 0.9500 .
C015 H015 0.9500 .
C38 C36 1.412(6) 2_766
C017 H017 0.9500 .
C017 C022 1.391(6) .
C018 H018 0.9500 .
C018 C01V 1.389(6) .
C39 H39A 0.9900 .
C39 H39B 0.9900 .
C01A H01A 0.9500 .
C01A C01V 1.375(6) .
C01B H01B 0.9500 .
C01B C01J 1.415(7) .
C01B C02G 1.373(8) .
C6 H6 0.9500 .
C6 C7 1.389(6) .
C41 H41 0.9500 .
C41 C42 1.380(6) .
C45 H45A 0.9900 .
C45 H45B 0.9900 .
C01F H01F 0.9500 .
C01F C01S 1.404(7) .
C01F C024 1.392(7) .
C42 H42 0.9500 .
C42 C43 1.382(6) .
C01H H01H 0.9500 .
C01H C01Y 1.382(7) .
C7 H7 0.9500 .
C7 C8 1.379(7) .
C01J C01X 1.394(6) .
C01J B03W 1.631(8) .
C01K H01K 0.9500 .
C01K C026 1.381(7) .
C13 H13 0.9500 .
C13 C14 1.375(6) .
C13 C12 1.384(6) .
C8 H8 0.9500 .
C14 H14 0.9500 .
C22 C23 1.395(13) .
C22 C27 1.400(17) .
C23 C24 1.404(12) .
C23 C34 1.477(10) .
C24 H24 0.9500 .
C24 C25 1.360(15) .
C25 H25 0.9500 .
C25 C26 1.395(15) .
C26 H26 0.9500 .
C26 C27 1.386(13) .
C27 H27 0.9500 .
C01Q H01Q 0.9500 .
C01Q C01Y 1.371(7) .
C01Q C021 1.385(6) .
C01R H01R 0.9500 .
C01R C02O 1.390(7) .
C01S C02L 1.384(7) .
C01S B03W 1.662(6) .
C1A H1A 0.9500 .
C1A C43 1.376(6) .
C12 H12 0.9500 .
C01V H01V 0.9500 .
C17 C18 1.376(6) .
C17 C1F 1.482(6) .
C01X H01X 0.9500 .
C01X C02W 1.389(8) .
C01Y H01Y 0.9500 .
C01Z H01Z 0.9500 .
C01Z C02B 1.387(7) .
C01Z C02F 1.413(6) .
C020 H020 0.9500 .
C020 C021 1.384(7) .
C021 H021 0.9500 .
C022 H022 0.9500 .
C022 C02I 1.375(8) .
C023 H023 0.9500 .
C023 C025 1.401(6) .
C023 C02C 1.400(6) .
C024 H024 0.9500 .
C024 C02K 1.385(8) .
C025 H025 0.9500 .
C025 C02M 1.367(8) .
C026 H026 0.9500 .
C026 C02O 1.374(7) .
C43 H43 0.9500 .
C51 H51A 0.9900 .
C51 H51B 0.9900 .
C51 C52 1.493(8) .
C029 H029 0.9500 .
C029 C02H 1.400(7) .
C50 H50 0.9500 .
C50 C49 1.359(7) .
C02B H02B 0.9500 .
C02B C02T 1.368(7) .
C02C C02S 1.409(7) .
C02C B03W 1.639(6) .
C47 H47 0.9500 .
C47 C48 1.377(7) .
C02F C03M 1.405(7) .
C02F B045 1.648(7) .
C02G H02G 0.9500 .
C02G C03A 1.378(7) .
C02H H02H 0.9500 .
C02H C02I 1.382(9) .
C02I H02I 0.9500 .
C02K H02K 0.9500 .
C02K C02X 1.369(8) .
C02L H02L 0.9500 .
C02L C02X 1.410(7) .
C02M H02M 0.9500 .
C02M C02Z 1.376(7) .
C21 H21 0.9500 .
C21 C20 1.365(7) .
C02O H02O 0.9500 .
C02P H02P 0.9500 .
C02P C02U 1.389(7) .
C02P C030 1.390(8) .
C52 C53 1.414(8) .
C02R H02R 0.9500 .
C02R C035 1.408(7) .
C02R C036 1.394(7) .
C02S H02S 0.9500 .
C02S C02Z 1.394(7) .
C02T H02T 0.9500 .
C02T C03D 1.358(8) .
C02U H02U 0.9500 .
C02U C035 1.415(7) .
C57 C63 1.392(18) .
C57 C67 1.375(16) .
C02W H02W 0.9500 .
C02W C03A 1.377(9) .
C02X H02X 0.9500 .
C02Z H02Z 0.9500 .
C030 H030 0.9500 .
C030 C036 1.390(8) .
C031 C03E 1.388(6) .
C031 C03G 1.383(7) .
C031 B045 1.658(7) .
C58 H58 0.9500 .
C58 C61 1.37(2) .
C58 C70 1.383(19) .
C49 H49 0.9500 .
C49 C48 1.380(8) .
C48 H48 0.9500 .
C035 B045 1.647(7) .
C036 H036 0.9500 .
C56 H56 0.9500 .
C56 C55 1.376(8) .
C18 H18 0.9500 .
C18 C19 1.374(7) .
C03A H03A 0.9500 .
C03C C03T 1.393(8) .
C03C C03U 1.411(9) .
C03C B045 1.640(8) .
C03D H03D 0.9500 .
C03D C03M 1.394(8) .
C03E H03E 0.9500 .
C03E C03P 1.380(7) .
C60 C68 1.397(17) .
C60 C72 1.398(13) .
C03G H03G 0.9500 .
C03G C03I 1.394(7) .
C61 H61 0.9500 .
C61 C67 1.44(2) .
C03I H03I 0.9500 .
C03I C03X 1.372(7) .
C63 H63 0.9500 .
C63 C70 1.397(14) .
C28 C29 1.408(14) .
C28 C33 1.418(12) .
C28 C35 1.504(12) .
C29 H29 0.9500 .
C29 C30 1.411(16) .
C30 H30 0.9500 .
C30 C31 1.359(13) .
C31 H31 0.9500 .
C31 C32 1.376(10) .
C32 H32 0.9500 .
C32 C33 1.374(16) .
C03M H03M 0.9500 .
C19 H19 0.9500 .
C19 C20 1.387(8) .
C03O H03O 0.9500 .
C03O C03R 1.378(10) .
C03O C03U 1.371(8) .
C03P H03P 0.9500 .
C03P C03X 1.376(7) .
C20 H20 0.9500 .
C03R H03R 0.9500 .
C03R C044 1.379(10) .
C03T H03T 0.9500 .
C03T C044 1.461(9) .
C03U H03U 0.9500 .
C53 H53 0.9500 .
C53 C54 1.384(9) .
C03X H03X 0.9500 .
C55 H55 0.9500 .
C55 C54 1.375(8) .
C65 H65 0.9500 .
C65 C72 1.388(17) .
C65 C81 1.316(18) .
C54 H54 0.9500 .
C34 H34A 0.9800 .
C34 H34B 0.9800 .
C34 H34C 0.9800 .
C67 C73 1.530(14) .
C044 H044 0.9500 .
C68 H68 0.9500 .
C68 C83 1.378(16) .
C35 H35A 0.9800 .
C35 H35B 0.9800 .
C35 H35C 0.9800 .
C70 H70 0.9500 .
C72 C77 1.486(12) .
C73 H73A 0.9800 .
C73 H73B 0.9800 .
C73 H73C 0.9800 .
C77 H77A 0.9800 .
C77 H77B 0.9800 .
C77 H77C 0.9800 .
C04E C04J 1.391(17) .
C04E N0AA 1.177(15) .
C81 H81 0.9500 .
C81 C83 1.375(18) .
C04G H04D 0.9800 .
C04G H04E 0.9800 .
C04G H04F 0.9800 .
C04G C04H 1.370(13) .
C04H N04L 1.102(14) .
C83 H83 0.9500 .
C04J H04A 0.9800 .
C04J H04B 0.9800 .
C04J H04C 0.9800 .
C22A H22A 0.9800 .
C22A H22B 0.9800 .
C22A H22C 0.9800 .
C22A C23A 1.49(4) .
C23A C24A 1.3900 .
C23A C28A 1.3900 .
C24A H24A 0.9500 .
C24A C25A 1.3900 .
C25A H25A 0.9500 .
C25A C26A 1.3900 .
C26A H26A 0.9500 .
C26A C27A 1.3900 .
C27A H27A 0.9500 .
C27A C28A 1.3900 .
C29A H29A 0.9800 .
C29A H29B 0.9800 .
C29A H29C 0.9800 .
C29A C31A 1.47(2) .
C30A C31A 1.366(19) .
C30A C35A 1.43(3) .
C31A C32A 1.45(3) .
C32A H32A 0.9500 .
C32A C33A 1.32(3) .
C33A H33A 0.9500 .
C33A C34A 1.40(3) .
C34A H34D 0.9500 .
C34A C35A 1.394(17) .
C35A H35D 0.9500 .
C57A H57A 0.9500 .
C57A C64A 1.38(3) .
C57A C66A 1.41(2) .
C59A C60A 1.52(3) .
C59A C68A 1.42(5) .
C59A C84A 1.32(4) .
C60A H60A 0.9800 .
C60A H60B 0.9800 .
C60A H60C 0.9800 .
C64A H64A 0.9500 .
C64A C68A 1.28(5) .
C66A H66A 0.9500 .
C66A C84A 1.44(3) .
C68A H68A 0.9500 .
C72A H72A 0.9500 .
C72A C74A 1.3900 .
C72A C70A 1.3900 .
C74A H74A 0.9500 .
C74A C76A 1.3900 .
C76A C77A 1.3900 .
C77A C78A 1.3900 .
C77A C80A 1.50(3) .
C78A H78A 0.9500 .
C78A C70A 1.3900 .
C70A H70A 0.9500 .
C80A H80A 0.9800 .
C80A H80B 0.9800 .
C80A H80C 0.9800 .
C1F H1FA 0.9900 .
C1F H1FB 0.9900 .

loop_
_geom_torsion_atom_site_label_1
_geom_torsion_atom_site_label_2
_geom_torsion_atom_site_label_3
_geom_torsion_atom_site_label_4
_geom_torsion
_geom_torsion_site_symmetry_1
_geom_torsion_site_symmetry_4
C33_a N1 C2 C1 7.6(7) . .
Cr01 N4 C11 C10 -2.3(4) . .
Cr01 N4 C11 C12 -178.5(3) . .
Cr01 N4 C15 C14 175.1(3) . .
Cr01 N3 C10 C11 -41.3(3) . .
Cr01 N3 C4 C5 25.0(4) . .
Cr01 N3 C1F C17 -37.4(4) . .
Cr01 N1 C2 C1 -177.1(3) . .
Cr01 N1 C2 C3 3.9(4) . 2_667
Cr01 N1 C33 C28 105.3(6) . .
Cr01 N1 C33 C32 -76.8(8) . .
Cr01 N1 C30A C31A -89.7(13) . .
Cr01 N1 C30A C35A 90.8(12) . .
Cr01 N2 C3 C1 -175.0(3) 2_667 .
Cr01 N2 C3 C2 5.7(4) 2_667 2_667
Cr01 N2 C22 C23 -117.6(6) 2_667 .
Cr01 N2 C22 C27 56.6(9) 2_667 .
Cr01 N2 C28A C23A 66.8(14) 2_667 .
Cr01 N2 C28A C27A -106.8(10) 2_667 .
Cr01 N5 C9 C8 176.6(3) . .
Cr01 N5 C5 C4 9.9(4) . .
Cr01 N5 C5 C6 -174.8(3) . .
Cr01 N6 C17 C18 171.8(4) . .
Cr01 N6 C17 C1F -8.5(5) . .
Cr01 N6 C21 C20 -171.0(4) . .
Cr02 N9 C39 C40 -25.3(4) . .
Cr02 N9 C45 C46 40.1(4) . .
Cr02 N9 C51 C52 44.6(4) . .
Cr02 N10 C40 C39 -10.7(5) . .
Cr02 N10 C40 C41 172.3(3) . .
Cr02 N10 C1A C43 -174.2(4) . .
Cr02 N11 C46 C45 -1.5(5) . .
Cr02 N11 C46 C47 175.7(4) . .
Cr02 N11 C50 C49 -171.5(5) . .
Cr02 N8 C38 C37 9.6(4) . .
Cr02 N8 C38 C36 -171.5(3) . 2_766
Cr02 N8 C60 C68 55.8(10) . .
Cr02 N8 C60 C72 -120.1(7) . .
Cr02 N8 C76A C74A -102.5(10) . .
Cr02 N8 C76A C77A 72.4(12) . .
Cr02 N7 C37 C36 174.5(3) . .
Cr02 N7 C37 C38 -7.3(4) . .
Cr02 N7 C57 C63 75.2(13) . .
Cr02 N7 C57 C67 -107.5(11) . .
Cr02 N7 C84A C59A 83(3) . .
Cr02 N7 C84A C66A -93(2) . .
Cr02 N12 C52 C51 22.2(5) . .
Cr02 N12 C52 C53 -155.4(4) . .
Cr02 N12 C56 C55 151.8(5) . .
N4 C11 C12 C13 4.2(6) . .
N4 C15 C14 C13 0.5(6) . .
N3 C10 C11 N4 29.4(4) . .
N3 C10 C11 C12 -154.4(4) . .
N1 C30A C31A C29A -5(2) . .
N1 C30A C31A C32A 179.9(12) . .
N1 C30A C35A C34A -177.4(9) . .
N2 C22 C23 C24 172.3(7) . .
N2 C22 C23 C34 -5.8(10) . .
N2 C22 C27 C26 -172.6(8) . .
N9 C51 C52 N12 -45.5(5) . .
N9 C51 C52 C53 132.0(4) . .
N5 C9 C8 C7 -1.0(6) . .
N5 C5 C4 N3 -23.8(5) . .
N5 C5 C6 C7 -3.0(6) . .
N10 C40 C39 N9 24.5(5) . .
N10 C40 C41 C42 3.6(6) . .
N10 C1A C43 C42 1.1(8) . .
N11 C46 C45 N9 -26.0(5) . .
N11 C46 C47 C48 -4.0(9) . .
N11 C50 C49 C48 -1.7(10) . .
N8 C60 C68 C83 -176.0(7) . .
N8 C60 C72 C65 177.2(9) . .
N8 C60 C72 C77 0.7(12) . .
N8 C76A C77A C78A -174.8(13) . .
N8 C76A C77A C80A 7.7(19) . .
N7 C37 C36 C38 -179.7(3) . 2_766
N7 C37 C38 N8 -1.5(5) . .
N7 C37 C38 C36 179.5(3) . 2_766
N7 C57 C63 C70 179.5(8) . .
N7 C57 C67 C61 -178.1(10) . .
N7 C57 C67 C73 -0.3(17) . .
C2 N1 C33 C28 -79.9(7) . .
C2 N1 C33 C32 98.0(7) . .
C2 N1 C30A C31A 107.6(12) . .
C2 N1 C30A C35A -72.0(12) . .
C2 C1 C3 N2 -177.8(3) . .
C2 C1 C3 C2 1.5(5) . 2_667
N6 C17 C18 C19 0.1(8) . .
N6 C17 C1F N3 30.9(5) . .
N6 C21 C20 C19 1.2(9) . .
C3 N2 C22 C23 67.5(8) . .
C3 N2 C22 C27 -118.3(6) . .
C3 N2 C28A C23A -124.0(10) . .
C3 N2 C28A C27A 62.4(11) . .
C3 C1 C2 N1 179.5(3) . .
C3 C1 C2 C3 -1.5(5) . 2_667
C10 N3 C4 C5 145.4(3) . .
C10 N3 C1F C17 -153.5(3) . .
C10 C11 C12 C13 -171.8(4) . .
C11 N4 C15 C14 4.3(5) . .
C00J C00O C00P C012 -1.2(6) . .
C00J C00Q C015 C012 1.4(6) . .
C00K C00M C01R C02O -0.9(7) . .
C00K C01K C026 C02O 0.8(7) . .
C9 N5 C5 C4 -171.7(3) . .
C9 N5 C5 C6 3.6(5) . .
C00M C00K C01K C026 -2.5(6) . .
C00M C00K B02Y C00J 172.9(3) . .
C00M C00K B02Y C00S -63.7(4) . .
C00M C00K B02Y C010 55.6(4) . .
C00M C01R C02O C026 -1.1(7) . .
C40 N10 C1A C43 0.7(7) . .
C40 C41 C42 C43 -1.7(7) . .
C00O C00J C00Q C015 -3.2(6) . .
C00O C00J B02Y C00K 139.7(4) . .
C00O C00J B02Y C00S 19.7(5) . .
C00O C00J B02Y C010 -98.5(4) . .
C00O C00P C012 C015 -0.9(6) . .
C00P C012 C015 C00Q 0.8(6) . .
C00Q C00J C00O C00P 3.1(5) . .
C00Q C00J B02Y C00K -47.1(5) . .
C00Q C00J B02Y C00S -167.1(3) . .
C00Q C00J B02Y C010 74.7(4) . .
N12 C52 C53 C54 0.1(7) . .
N12 C56 C55 C54 -0.2(9) . .
C00S C018 C01V C01A -2.3(7) . .
C5 N5 C9 C8 -1.6(6) . .
C5 C6 C7 C8 0.3(6) . .
C46 N11 C50 C49 -2.9(8) . .
C46 C47 C48 C49 -0.9(10) . .
C4 N3 C10 C11 -162.4(3) . .
C4 N3 C1F C17 83.9(4) . .
C4 C5 C6 C7 172.1(4) . .
C37 N7 C57 C63 -100.9(11) . .
C37 N7 C57 C67 76.4(13) . .
C37 N7 C84A C59A -113(2) . .
C37 N7 C84A C66A 71(2) . .
C15 N4 C11 C10 169.5(3) . .
C15 N4 C11 C12 -6.7(5) . .
C00Z C01A C01V C018 1.6(6) . .
C010 C017 C022 C02I -0.8(7) . .
C010 C029 C02H C02I 0.2(7) . .
C36 C37 C38 N8 176.8(3) . .
C36 C37 C38 C36 -2.2(6) . 2_766
C013 C01H C01Y C01Q -1.4(6) . .
C013 C020 C021 C01Q 0.3(7) . .
C014 C00S C018 C01V 0.1(6) . .
C014 C00S B02Y C00J 42.1(5) . .
C014 C00S B02Y C00K -82.3(4) . .
C014 C00S B02Y C010 156.9(4) . .
C014 C00Z C01A C01V 1.1(6) . .
C38 N8 C60 C68 -113.7(8) . .
C38 N8 C60 C72 70.4(9) . .
C38 N8 C76A C74A 64.2(8) . .
C38 N8 C76A C77A -120.9(8) . .
C38 C37 C36 C38 2.2(6) . 2_766
C017 C010 C029 C02H 0.5(6) . .
C017 C010 B02Y C00J 61.0(4) . .
C017 C010 B02Y C00K -176.1(3) . .
C017 C010 B02Y C00S -59.0(5) . .
C017 C022 C02I C02H 1.5(7) . .
C018 C00S C014 C00Z 2.8(6) . .
C018 C00S B02Y C00J -140.9(4) . .
C018 C00S B02Y C00K 94.7(4) . .
C018 C00S B02Y C010 -26.1(5) . .
C39 N9 C45 C46 161.3(3) . .
C39 N9 C51 C52 -75.3(4) . .
C39 C40 C41 C42 -173.2(4) . .
C01A C00Z C014 C00S -3.5(6) . .
C01B C01J C01X C02W 0.9(7) . .
C01B C01J B03W C013 -173.4(4) . .
C01B C01J B03W C01S -56.1(5) . .
C01B C01J B03W C02C 63.8(5) . .
C01B C02G C03A C02W 1.7(8) . .
C6 C5 C4 N3 160.9(3) . .
C6 C7 C8 C9 1.7(6) . .
C41 C40 C39 N9 -158.7(4) . .
C41 C42 C43 C1A -0.5(7) . .
C45 N9 C39 C40 -146.0(3) . .
C45 N9 C51 C52 161.4(3) . .
C45 C46 C47 C48 173.1(6) . .
C01F C01S C02L C02X -1.7(7) . .
C01F C01S B03W C013 -59.9(5) . .
C01F C01S B03W C01J 177.0(4) . .
C01F C01S B03W C02C 58.9(6) . .
C01F C024 C02K C02X -0.6(7) . .
C01H C013 C020 C021 -1.5(6) . .
C01H C013 B03W C01J 48.7(5) . .
C01H C013 B03W C01S -73.2(4) . .
C01H C013 B03W C02C 169.0(4) . .
C01J C01B C02G C03A 0.4(8) . .
C01J C01X C02W C03A 1.1(8) . .
C01K C00K C00M C01R 2.6(6) . .
C01K C00K B02Y C00J -8.6(5) . .
C01K C00K B02Y C00S 114.8(4) . .
C01K C00K B02Y C010 -125.9(4) . .
C01K C026 C02O C01R 1.1(8) . .
C14 C13 C12 C11 0.9(7) . .
C22 N2 C3 C1 0.4(8) . .
C22 N2 C3 C2 -178.9(7) . 2_667
C22 N2 C28A C23A -9(4) . .
C22 N2 C28A C27A 177(5) . .
C22 C23 C24 C25 -0.3(11) . .
C23 C22 C27 C26 1.7(11) . .
C23 C24 C25 C26 2.6(13) . .
C24 C25 C26 C27 -2.7(14) . .
C25 C26 C27 C22 0.6(13) . .
C27 C22 C23 C24 -1.8(9) . .
C27 C22 C23 C34 -179.9(7) . .
C01S C01F C024 C02K 0.5(7) . .
C01S C02L C02X C02K 1.7(8) . .
C1A N10 C40 C39 173.9(4) . .
C1A N10 C40 C41 -3.1(6) . .
C12 C13 C14 C15 -3.1(7) . .
C17 N6 C21 C20 -4.2(7) . .
C17 C18 C19 C20 -3.1(9) . .
C01X C01J B03W C013 7.2(6) . .
C01X C01J B03W C01S 124.5(5) . .
C01X C01J B03W C02C -115.5(5) . .
C01X C02W C03A C02G -2.5(8) . .
C01Y C01Q C021 C020 0.5(6) . .
C01Z C02B C02T C03D -1.1(7) . .
C01Z C02F C03M C03D -2.0(7) . .
C01Z C02F B045 C031 132.9(4) . .
C01Z C02F B045 C035 15.4(6) . .
C01Z C02F B045 C03C -106.1(5) . .
C020 C013 C01H C01Y 2.1(6) . .
C020 C013 B03W C01J -135.6(4) . .
C020 C013 B03W C01S 102.4(5) . .
C020 C013 B03W C02C -15.4(5) . .
C021 C01Q C01Y C01H 0.1(6) . .
C023 C025 C02M C02Z -0.7(8) . .
C023 C02C C02S C02Z -2.2(8) . .
C023 C02C B03W C013 132.9(5) . .
C023 C02C B03W C01J -102.8(5) . .
C023 C02C B03W C01S 18.6(7) . .
C024 C01F C01S C02L 0.6(6) . .
C024 C01F C01S B03W 179.0(4) . .
C024 C02K C02X C02L -0.5(8) . .
C025 C023 C02C C02S 0.3(7) . .
C025 C023 C02C B03W 178.6(5) . .
C025 C02M C02Z C02S -1.1(8) . .
C51 N9 C39 C40 93.1(4) . .
C51 N9 C45 C46 -75.7(4) . .
C51 C52 C53 C54 -177.2(5) . .
C029 C010 C017 C022 -0.2(6) . .
C029 C010 B02Y C00J -116.3(4) . .
C029 C010 B02Y C00K 6.7(5) . .
C029 C010 B02Y C00S 123.7(4) . .
C029 C02H C02I C022 -1.3(7) . .
C50 N11 C46 C45 -171.4(4) . .
C50 N11 C46 C47 5.8(7) . .
C50 C49 C48 C47 3.6(10) . .
C02B C01Z C02F C03M 1.1(6) . .
C02B C01Z C02F B045 -175.6(4) . .
C02B C02T C03D C03M 0.3(8) . .
C02C C023 C025 C02M 1.1(8) . .
C02C C02S C02Z C02M 2.6(9) . .
C47 C46 C45 N9 156.8(5) . .
C02F C01Z C02B C02T 0.4(7) . .
C02G C01B C01J C01X -1.7(7) . .
C02G C01B C01J B03W 178.9(5) . .
C02L C01S B03W C013 118.4(5) . .
C02L C01S B03W C01J -4.7(6) . .
C02L C01S B03W C02C -122.8(5) . .
C21 N6 C17 C18 3.5(7) . .
C21 N6 C17 C1F -176.8(4) . .
C02P C02U C035 C02R -2.9(6) . .
C02P C02U C035 B045 175.5(4) . .
C02P C030 C036 C02R 0.0(7) . .
C52 N12 C56 C55 -0.2(8) . .
C52 C53 C54 C55 -0.5(8) . .
C02R C035 B045 C02F -80.6(5) . .
C02R C035 B045 C031 161.8(4) . .
C02R C035 B045 C03C 42.8(6) . .
C02S C02C B03W C013 -49.0(6) . .
C02S C02C B03W C01J 75.4(6) . .
C02S C02C B03W C01S -163.3(5) . .
C02T C03D C03M C02F 1.3(9) . .
C02U C02P C030 C036 0.2(7) . .
C02U C035 B045 C02F 101.1(5) . .
C02U C035 B045 C031 -16.5(6) . .
C02U C035 B045 C03C -135.5(4) . .
C57 N7 C37 C36 -9.0(8) . .
C57 N7 C37 C38 169.2(7) . .
C57 N7 C84A C59A 1(3) . .
C57 N7 C84A C66A -175(7) . .
C57 C63 C70 C58 -0.4(13) . .
B02Y C00J C00O C00P 176.6(3) . .
B02Y C00J C00Q C015 -177.0(4) . .
B02Y C00K C00M C01R -178.7(4) . .
B02Y C00K C01K C026 178.9(4) . .
B02Y C00S C014 C00Z -179.9(4) . .
B02Y C00S C018 C01V -177.2(4) . .
B02Y C010 C017 C022 -177.8(4) . .
B02Y C010 C029 C02H 177.9(4) . .
C030 C02P C02U C035 1.3(7) . .
C031 C03E C03P C03X 0.3(8) . .
C031 C03G C03I C03X 0.2(8) . .
C58 C61 C67 C57 -2.6(17) . .
C58 C61 C67 C73 179.5(10) . .
C035 C02R C036 C030 -1.7(7) . .
C036 C02R C035 C02U 3.1(7) . .
C036 C02R C035 B045 -175.3(4) . .
C56 N12 C52 C51 177.8(4) . .
C56 N12 C52 C53 0.2(7) . .
C56 C55 C54 C53 0.5(8) . .
C18 C17 C1F N3 -149.4(5) . .
C18 C19 C20 C21 2.5(9) . .
C03C C03T C044 C03R 0.3(8) . .
C03E C031 C03G C03I -0.8(7) . .
C03E C031 B045 C02F 156.2(4) . .
C03E C031 B045 C035 -84.8(5) . .
C03E C031 B045 C03C 33.6(6) . .
C03E C03P C03X C03I -1.0(9) . .
C60 N8 C38 C37 -179.9(6) . .
C60 N8 C38 C36 -1.0(7) . 2_766
C60 N8 C76A C74A -177(3) . .
C60 N8 C76A C77A -2.3(17) . .
C60 C68 C83 C81 -0.6(15) . .
C03G C031 C03E C03P 0.6(7) . .
C03G C031 B045 C02F -29.2(6) . .
C03G C031 B045 C035 89.7(5) . .
C03G C031 B045 C03C -151.9(5) . .
C03G C03I C03X C03P 0.8(8) . .
C61 C58 C70 C63 -3.0(16) . .
C63 C57 C67 C61 -0.6(17) . .
C63 C57 C67 C73 177.1(8) . .
C28 C29 C30 C31 -0.4(14) . .
C29 C28 C33 N1 178.4(6) . .
C29 C28 C33 C32 0.5(10) . .
C29 C30 C31 C32 -0.7(13) . .
C30 C31 C32 C33 1.8(11) . .
C31 C32 C33 N1 -179.6(6) . .
C31 C32 C33 C28 -1.7(11) . .
C33 N1 C2 C3 -171.5(6) . 2_667
C33 N1 C30A C31A 6.4(16) . .
C33 N1 C30A C35A -173(3) . .
C33 C28 C29 C30 0.5(12) . .
C03M C02F B045 C031 -43.6(6) . .
C03M C02F B045 C035 -161.1(4) . .
C03M C02F B045 C03C 77.5(6) . .
C03O C03R C044 C03T -0.3(8) . .
C03R C03O C03U C03C -2.6(9) . .
C03T C03C C03U C03O 2.5(8) . .
C03T C03C B045 C02F -32.7(6) . .
C03T C03C B045 C031 87.4(6) . .
C03T C03C B045 C035 -154.9(4) . .
C03U C03C C03T C044 -1.2(7) . .
C03U C03C B045 C02F 150.9(4) . .
C03U C03C B045 C031 -89.0(6) . .
C03U C03C B045 C035 28.7(6) . .
C03U C03O C03R C044 1.3(8) . .
B03W C013 C01H C01Y 178.2(4) . .
B03W C013 C020 C021 -177.3(4) . .
B03W C01J C01X C02W -179.7(5) . .
B03W C01S C02L C02X 180.0(4) . .
B03W C02C C02S C02Z 179.5(5) . .
C65 C81 C83 C68 -0.1(15) . .
C34 C23 C24 C25 177.9(7) . .
C67 C57 C63 C70 2.1(16) . .
B045 C02F C03M C03D 174.9(5) . .
B045 C031 C03E C03P 175.5(5) . .
B045 C031 C03G C03I -175.8(5) . .
B045 C03C C03T C044 -178.0(4) . .
B045 C03C C03U C03O 179.2(5) . .
C68 C60 C72 C65 1.3(12) . .
C68 C60 C72 C77 -175.2(8) . .
C35 C28 C29 C30 179.6(8) . .
C35 C28 C33 N1 -0.6(10) . .
C35 C28 C33 C32 -178.5(7) . .
C70 C58 C61 C67 4.4(18) . .
C72 C60 C68 C83 -0.1(14) . .
C72 C65 C81 C83 1.6(19) . .
C81 C65 C72 C60 -2.2(17) . .
C81 C65 C72 C77 174.1(11) . .
C22A C23A C24A C25A 177.5(18) . .
C22A C23A C28A N2 9.2(18) . .
C22A C23A C28A C27A -177.4(18) . .
C23A C24A C25A C26A 0.0 . .
C24A C23A C28A N2 -173.3(17) . .
C24A C23A C28A C27A 0.0 . .
C24A C25A C26A C27A 0.0 . .
C25A C26A C27A C28A 0.0 . .
C26A C27A C28A N2 173.8(16) . .
C26A C27A C28A C23A 0.0 . .
C28A N2 C3 C1 14.3(10) . .
C28A N2 C3 C2 -165.1(9) . 2_667
C28A N2 C22 C23 -4(4) . .
C28A N2 C22 C27 170(5) . .
C28A C23A C24A C25A 0.0 . .
C29A C31A C32A C33A -179.4(18) . .
C30A N1 C2 C1 -12.4(8) . .
C30A N1 C2 C3 168.5(7) . 2_667
C30A N1 C33 C28 8(2) . .
C30A N1 C33 C32 -174(3) . .
C30A C31A C32A C33A -4(3) . .
C31A C30A C35A C34A 3.0(19) . .
C31A C32A C33A C34A 6(3) . .
C32A C33A C34A C35A -3(3) . .
C33A C34A C35A C30A -1.3(19) . .
C35A C30A C31A C29A 174.8(12) . .
C35A C30A C31A C32A -1(2) . .
C57A C64A C68A C59A -6(5) . .
C57A C66A C84A N7 -179.0(13) . .
C57A C66A C84A C59A 4(3) . .
C60A C59A C68A C64A 177(3) . .
C60A C59A C84A N7 8(3) . .
C60A C59A C84A C66A -175.9(16) . .
C64A C57A C66A C84A -8(3) . .
C66A C57A C64A C68A 9(4) . .
C68A C59A C84A N7 -177(3) . .
C68A C59A C84A C66A -1(3) . .
C72A C74A C76A N8 175.0(12) . .
C72A C74A C76A C77A 0.0 . .
C74A C72A C70A C78A 0.0 . .
C74A C76A C77A C78A 0.0 . .
C74A C76A C77A C80A -177.5(18) . .
C76A N8 C38 C37 -159.7(8) . .
C76A N8 C38 C36 19.2(9) . 2_766
C76A N8 C60 C68 176(3) . .
C76A N8 C60 C72 0.1(19) . .
C76A C77A C78A C70A 0.0 . .
C77A C78A C70A C72A 0.0 . .
C70A C72A C74A C76A 0.0 . .
C80A C77A C78A C70A 177.4(19) . .
C84A N7 C37 C36 8.2(13) . .
C84A N7 C37 C38 -173.6(12) . .
C84A N7 C57 C63 -174(7) . .
C84A N7 C57 C67 3(5) . .
C84A C59A C68A C64A 2(5) . .
C1F N3 C10 C11 74.9(3) . .
C1F N3 C4 C5 -95.6(4) . .
C1F C17 C18 C19 -179.6(5) . .

loop_
_smtbx_masks_void_nr
_smtbx_masks_void_average_x
_smtbx_masks_void_average_y
_smtbx_masks_void_average_z
_smtbx_masks_void_volume
_smtbx_masks_void_count_electrons
1 0.000 0.000 0.000 109.9 0.0
2 -0.118 0.000 0.500 972.8 101.4
3 0.361 0.902 0.042 27.5 0.0
4 0.639 0.098 0.958 27.5 0.0
